data_1574095
loop_
_publ_author_name
'Duan, Tainan'
'Wang, Jia'
'Zuo, Xiaochan'
'Zhong, Yanyi'
'Long, Yuhong'
'Wang, Peiran'
'Tu, Kaihuai'
'Zhong, Cheng'
'Zhang, Jiangbin'
'Rakitin, Oleg A.'
'Yao, Zhaoyang'
'Wan, Xiangjian'
'Zhao, Yan'
'Kan, Bin'
'Chen, Yongsheng'

_publ_section_title
;
 &#x201C;Head surgery&#x201D; of polycyclic o-quinones with cyanated
 aromatic rings towards high electron mobility acceptors enables 19.6%
 efficiency in additive-free binary organic solar cells
;
_journal_issue 8
_journal_name_full 'Energy &amp; Environmental Science'
_journal_page_first 3773
_journal_page_last 3783
_journal_paper_doi 10.1039/D5EE00031A
_journal_volume 18
_journal_year 2025
_chemical_formula_moiety 'C96 H98 Cl4 N8 O2 S4, 1[CHCl3], 2[CH3OH]'
_chemical_formula_sum 'C99 H107 Cl7 N8 O4 S4'
_chemical_formula_weight 1849.31
_chemical_name_systematic CD-1
_space_group_crystal_system triclinic
_space_group_IT_number 2
_space_group_name_Hall '-P 1'
_space_group_name_H-M_alt 'P -1'
_atom_sites_solution_hydrogens mixed
_atom_sites_solution_primary dual
_audit_creation_date 2025-02-19
_audit_creation_method
;
Olex2 1.5
(compiled 2024.02.16 svn.r378c4104 for OlexSys, GUI svn.r6928)
;
_audit_update_record
;
2025-02-21 deposited with the CCDC.	2025-03-07 downloaded from the CCDC.
;
_cell_angle_alpha 69.159(15)
_cell_angle_beta 81.645(13)
_cell_angle_gamma 89.253(14)
_cell_formula_units_Z 2
_cell_length_a 10.5853(18)
_cell_length_b 21.091(4)
_cell_length_c 23.544(5)
_cell_measurement_reflns_used 5799
_cell_measurement_temperature 223.00
_cell_measurement_theta_max 76.37
_cell_measurement_theta_min 3.53
_cell_volume 4856.0(17)
_computing_cell_refinement 'SAINT V8.40B (Bruker, 2019)'
_computing_data_collection 'APEX6 V2024.9-0 (Bruker, 2024)'
_computing_data_reduction 'SAINT V8.40B (Bruker, 2019)'
_computing_molecular_graphics 'Olex2 1.5 (Dolomanov et al., 2009)'
_computing_publication_material 'Olex2 1.5 (Dolomanov et al., 2009)'
_computing_structure_refinement 'SHELXL 2019/3 (Sheldrick, 2015)'
_computing_structure_solution 'SHELXT  (Sheldrick, 2015)'
_diffrn_ambient_temperature 223.00
_diffrn_detector CPAD
_diffrn_detector_area_resol_mean 7.41
_diffrn_detector_type 'Bruker PHOTON III'
_diffrn_measured_fraction_theta_full 0.996
_diffrn_measured_fraction_theta_max 0.996
_diffrn_measurement_device 'four-circle diffractometer'
_diffrn_measurement_device_type 'Bruker D8 VENTURE dual wavelength Mo/Cu'
_diffrn_measurement_method '\w and \f scans'
_diffrn_radiation_monochromator 'Helios Multi-layer Optic'
_diffrn_radiation_probe x-ray
_diffrn_radiation_type CuK\a
_diffrn_radiation_wavelength 1.54178
_diffrn_reflns_av_R_equivalents 0.0797
_diffrn_reflns_av_unetI/netI 0.0628
_diffrn_reflns_Laue_measured_fraction_full 0.996
_diffrn_reflns_Laue_measured_fraction_max 0.996
_diffrn_reflns_limit_h_max 12
_diffrn_reflns_limit_h_min -12
_diffrn_reflns_limit_k_max 25
_diffrn_reflns_limit_k_min -25
_diffrn_reflns_limit_l_max 28
_diffrn_reflns_limit_l_min -27
_diffrn_reflns_number 66960
_diffrn_reflns_point_group_measured_fraction_full 0.996
_diffrn_reflns_point_group_measured_fraction_max 0.996
_diffrn_reflns_theta_full 67.679
_diffrn_reflns_theta_max 68.244
_diffrn_reflns_theta_min 4.404
_diffrn_source 'microfocus sealed X-ray tube'
_diffrn_source_current 1.11
_diffrn_source_power 0.05550000000000001
_diffrn_source_type 'Incoatec I\ms DIAMOND'
_diffrn_source_voltage 50.0
_diffrn_standards_number 0
_exptl_absorpt_coefficient_mu 3.094
_exptl_absorpt_correction_T_max 0.7538
_exptl_absorpt_correction_T_min 0.5716
_exptl_absorpt_correction_type multi-scan
_exptl_absorpt_process_details
;
SADABS-2016/2 (Bruker,2016/2) was used for absorption correction.
wR2(int) was 0.1264 before and 0.0714 after correction.
The Ratio of minimum to maximum transmission is 0.7583.
The \l/2 correction factor is Not present.
;
_exptl_crystal_colour black
_exptl_crystal_colour_primary black
_exptl_crystal_density_diffrn 1.265
_exptl_crystal_description block
_exptl_crystal_F_000 1944
_exptl_crystal_size_max 0.13
_exptl_crystal_size_mid 0.11
_exptl_crystal_size_min 0.09
_refine_diff_density_max 0.859
_refine_diff_density_min -1.369
_refine_diff_density_rms 0.110
_refine_ls_extinction_method none
_refine_ls_goodness_of_fit_ref 1.198
_refine_ls_hydrogen_treatment constr
_refine_ls_matrix_type full
_refine_ls_number_parameters 1031
_refine_ls_number_reflns 17739
_refine_ls_number_restraints 335
_refine_ls_restrained_S_all 1.315
_refine_ls_R_factor_all 0.1436
_refine_ls_R_factor_gt 0.1078
_refine_ls_shift/su_max 0.002
_refine_ls_shift/su_mean 0.000
_refine_ls_structure_factor_coef Fsqd
_refine_ls_weighting_details 'w=1/[\s^2^(Fo^2^)+(0.2000P)^2^] where P=(Fo^2^+2Fc^2^)/3'
_refine_ls_weighting_scheme calc
_refine_ls_wR_factor_gt 0.3004
_refine_ls_wR_factor_ref 0.3403
_reflns_Friedel_coverage 0.000
_reflns_number_gt 10769
_reflns_number_total 17739
_reflns_threshold_expression 'I > 2\s(I)'
_cod_data_source_file d5ee00031a2.cif
_cod_data_source_block cu_240917lu_lgpz130690_1_0m
_cod_depositor_comments
;
The following automatic conversions were performed:

data item '_diffrn_radiation_probe' value 'X-ray' was changed to
'x-ray' in accordance with the
/home/data/users/saulius/crontab/automatic-downloads/rss-feeds/RSC/lib/dictionaries/cif_core.dic
dictionary named 'cif_core.dic' version 2.4.2 last updated on
2011-04-26.

Automatic conversion script
Id: cif_fix_values 8170 2020-07-09 18:12:32Z antanas 

 Adding full bibliography for 1574095--1574096.cif.
;
_cod_original_cell_volume 4856.1(17)
_cod_database_code 1574095
_shelx_shelxl_version_number 2019/3
_shelx_space_group_comment
;
The symmetry employed for this shelxl refinement is uniquely defined
by the following loop, which should always be used as a source of
symmetry information in preference to the above space-group names.
They are only intended as comments.
;
_shelx_estimated_absorpt_t_max 0.768
_shelx_estimated_absorpt_t_min 0.689
_olex2_refinement_description
;
1. Fixed Uiso
 At 1.2 times of:
  All C(H) groups, All C(H,H) groups
 At 1.5 times of:
  All C(H,H,H) groups
2. Restrained distances
 C2_1-C1_1 = C3_1-C2_1 = C4_1-C3_1 = C5_1-C4_1 = C6_1-C5_1 = C7_1-C2_1 = C8_1-
 C7_1 = C9_1-C8_1 = C9_1-C10_1 = C11_1-C10_1 = C12_1-C11_1
 C2_2-C1_2 = C3_2-C2_2 = C4_2-C3_2 = C5_2-C4_2 = C6_2-C5_2 = C7_2-C2_2 = C8_2-
 C7_2 = C9_2-C8_2 = C9_2-C10_2 = C11_2-C10_2 = C12_2-C11_2
 1.5 with sigma of 0.01
 C2_3-C1_3 = C3_3-C2_3 = C4_3-C3_3 = C5_3-C4_3 = C6_3-C5_3 = C7_3-C6_3 = C8_3-
 C7_3 = C9_3-C8_3
 C2_5-C1_5 = C3_5-C2_5 = C4_5-C3_5 = C5_5-C4_5 = C6_5-C5_5 = C7_5-C6_5 = C8_5-
 C7_5 = C9_5-C8_5
 1.5 with sigma of 0.01
 C12_1-C10_1 = C9_1-C11_1
 C12_2-C10_2 = C9_2-C11_2
 2.5 with sigma of 0.01
 C10_1-C8_1 = C7_1-C9_1
 C10_2-C8_2 = C7_2-C9_2
 2.5 with sigma of 0.01
 C8_1-C2_1 = C3_1-C7_1
 C8_2-C2_2 = C3_2-C7_2
 2.5 with sigma of 0.01
 C2_1-C4_1 = C3_1-C5_1
 C2_2-C4_2 = C3_2-C5_2
 2.5 with sigma of 0.01
 C4_1-C6_1
 C4_2-C6_2
 2.5 with sigma of 0.01
 C1_1-C3_1
 C1_2-C3_2
 2.5 with sigma of 0.01
 C1_1-C7_1
 C1_2-C7_2
 2.5 with sigma of 0.01
 C7_3-C9_3 = C8_3-C6_3
 C7_5-C9_5 = C8_5-C6_5
 2.5 with sigma of 0.01
 C7_3-C5_3 = C4_3-C6_3
 C7_5-C5_5 = C4_5-C6_5
 2.5 with sigma of 0.01
 C5_3-C3_3 = C2_3-C4_3
 C5_5-C3_5 = C2_5-C4_5
 2.5 with sigma of 0.01
 C1_3-C3_3
 C1_5-C3_5
 2.5 with sigma of 0.01
3. Uiso/Uaniso restraints and constraints
C1_1 \\sim C2_1 \\sim C7_1 \\sim C3_1 \\sim C8_1 \\sim C4_1 \\sim C9_1 \\sim
C5_1 \\sim C10_1 \\sim C11_1 \\sim C12_1 \\sim C6_1 \\sim C1_2 \\sim C2_2 \\sim
C7_2 \\sim C3_2 \\sim C8_2 \\sim C4_2 \\sim C9_2 \\sim C5_2 \\sim C10_2 \\sim
C11_2 \\sim C12_2 \\sim C6_2: within 2A with sigma of 0.01 and sigma for
terminal atoms of 0.02 within 2A
C9_2 \\sim C10_2 \\sim C11_2: within 2A with sigma of 0.004 and sigma for
terminal atoms of 0.008 within 2A
C6_1 \\sim C5_1: within 2A with sigma of 0.007 and sigma for terminal atoms of
0.014 within 2A
C5_2 \\sim C6_2: within 2A with sigma of 0.007 and sigma for terminal atoms of
0.014 within 2A
C11_1 \\sim C12_1: within 2A with sigma of 0.007 and sigma for terminal atoms
of 0.014 within 2A
C10_1 \\sim C11_1: within 2A with sigma of 0.002 and sigma for terminal atoms
of 0.004 within 2A
C11_2 \\sim C12_2: within 2A with sigma of 0.005 and sigma for terminal atoms
of 0.01 within 2A
C2_3 \\sim C3_3 \\sim C4_3 \\sim C7_3 \\sim C6_3 \\sim C8_3 \\sim C9_3 \\sim
C5_3 \\sim C1_3 \\sim C2_5 \\sim C3_5 \\sim C4_5 \\sim C7_5 \\sim C6_5 \\sim
C8_5 \\sim C9_5 \\sim C5_5 \\sim C1_5: within 2A with sigma of 0.01 and sigma
for terminal atoms of 0.02 within 2A
C3_3 \\sim C4_3 \\sim C5_3 \\sim C6_3: within 2A with sigma of 0.007 and sigma
for terminal atoms of 0.014 within 2A
C29 \\sim C30: within 2A with sigma of 0.007 and sigma for terminal atoms of
0.014 within 2A
C3_5 \\sim C4_5: within 2A with sigma of 0.007 and sigma for terminal atoms of
0.014 within 2A
C15 \\sim C1_5: within 2A with sigma of 0.01 and sigma for terminal atoms of
0.02 within 2A
C2_3 \\sim C3_3: within 2A with sigma of 0.007 and sigma for terminal atoms of
0.014 within 2A
C8_3 \\sim C9_3: within 2A with sigma of 0.007 and sigma for terminal atoms of
0.014 within 2A
C2_5 \\sim C3_5: within 2A with sigma of 0.005 and sigma for terminal atoms of
0.01 within 2A
C1_5 \\sim C2_5: within 2A with sigma of 0.004 and sigma for terminal atoms of
0.008 within 2A
4.a Riding coordinates:
 C6(H6A,H6B,H6C), C12(H12A,H12B,H12C)
4.b Ternary CH refined with riding coordinates:
 C2(H2), C2(H2)
4.c Secondary CH2 refined with riding coordinates:
 C1(H1A,H1B), C2(H2A,H2B), C3(H3A,H3B), C4(H4A,H4B), C5(H5A,H5B), C6(H6A,H6B),
 C7(H7A,H7B), C8(H8A,H8B), C1(H1A,H1B), C2(H2A,H2B), C3(H3A,H3B), C4(H4A,H4B),
 C5(H5A,H5B), C6(H6A,H6B), C7(H7A,H7B), C8(H8A,H8B), C1(H1A,H1B), C3(H3A,H3B),
 C4(H4A,H4B), C5(H5A,H5B), C7(H7A,H7B), C8(H8A,H8B), C9(H9A,H9B), C10(H10A,
 H10B), C11(H11A,H11B), C1(H1A,H1B), C3(H3A,H3B), C4(H4A,H4B), C5(H5A,H5B),
 C7(H7A,H7B), C8(H8A,H8B), C9(H9A,H9B), C10(H10A,H10B), C11(H11A,H11B)
4.d Aromatic/amide H refined with riding coordinates:
 C1(H1), C4(H4), C13(H13), C28(H28), C29(H29), C30(H30), C31(H31), C42(H42),
 C46(H46), C49(H49)
4.e Idealised Me refined as rotating group:
 C9(H9A,H9B,H9C), C9(H9A,H9B,H9C), C6(H6A,H6B,H6C), C12(H12A,H12B,H12C)
;
_smtbx_masks_special_details
;
A solvent mask was calculated and 191 electrons were 
found in a volume of 824\%A^3^ in 3 voids per unit cell. 
This is consistent with the presence of 
1[CHCl3], 2[CH3OH] per formula unit 
which account for 188 electrons 
per unit cell.
;
_smtbx_masks_void_probe_radius 1.2
_smtbx_masks_void_truncation_radius 1.2
_olex2_submission_special_instructions 'No special instructions were received'
_site XU

loop_
_space_group_symop_operation_xyz
'x, y, z'
'-x, -y, -z'

loop_
_atom_site_label
_atom_site_type_symbol
_atom_site_fract_x
_atom_site_fract_y
_atom_site_fract_z
_atom_site_U_iso_or_equiv
_atom_site_adp_type
_atom_site_occupancy
_atom_site_site_symmetry_order
_atom_site_calc_flag
_atom_site_refinement_flags_posn
_atom_site_refinement_flags_adp
_atom_site_refinement_flags_occupancy
_atom_site_disorder_assembly
_atom_site_disorder_group
Cl1 Cl -0.58599(14) 0.35597(10) 1.07816(8) 0.1053(6) Uani 1 1 d . . . . .
Cl2 Cl -0.4551(2) 0.32785(13) 0.96180(10) 0.1274(8) Uani 1 1 d . . . . .
Cl3 Cl 1.1115(2) 0.16676(10) 0.65096(14) 0.1309(8) Uani 1 1 d . . . . .
Cl4 Cl 1.3578(2) 0.19323(10) 0.55192(14) 0.1270(8) Uani 1 1 d . . . . .
S1 S 0.14904(10) 0.61396(6) 0.85602(5) 0.0583(3) Uani 1 1 d . . . . .
S2 S 0.37167(12) 0.78531(8) 0.83767(7) 0.0757(4) Uani 1 1 d . . . . .
S3 S 0.94869(11) 0.77659(6) 0.53737(6) 0.0671(3) Uani 1 1 d . . . . .
S4 S 0.92349(9) 0.56510(6) 0.58576(5) 0.0540(3) Uani 1 1 d . . . . .
O1 O -0.0422(3) 0.5182(2) 0.89316(16) 0.0767(10) Uani 1 1 d . . . . .
O2 O 0.9835(3) 0.43708(19) 0.60412(18) 0.0778(10) Uani 1 1 d . . . . .
N1 N -0.4178(6) 0.5154(4) 1.1644(3) 0.110(2) Uani 1 1 d . . . . .
N2 N -0.0911(11) 0.6501(6) 1.0927(4) 0.187(5) Uani 1 1 d . . . . .
N3 N 0.4340(3) 0.67371(19) 0.73860(16) 0.0533(8) Uani 1 1 d . . . . .
N4 N 0.6823(3) 0.65520(19) 0.65099(17) 0.0535(8) Uani 1 1 d . . . . .
N5 N 0.6104(8) 0.8573(5) 0.8407(4) 0.152(3) Uani 1 1 d . . . . .
N6 N 0.8454(6) 0.9190(3) 0.4906(3) 0.1071(19) Uani 1 1 d . . . . .
N7 N 1.4306(6) 0.6131(3) 0.4067(3) 0.109(2) Uani 1 1 d . . . . .
N8 N 1.5534(6) 0.4163(4) 0.4215(3) 0.112(2) Uani 1 1 d . . . . .
C1 C -0.4006(5) 0.4509(3) 1.0521(2) 0.0792(16) Uani 1 1 d . . . . .
H1 H -0.441779 0.459439 1.086639 0.095 Uiso 1 1 calc R U . . .
C2 C -0.4489(5) 0.4014(4) 1.0351(3) 0.0852(18) Uani 1 1 d . . . . .
C3 C -0.3908(6) 0.3881(4) 0.9828(3) 0.0903(18) Uani 1 1 d . . . . .
C4 C -0.2782(6) 0.4253(4) 0.9484(3) 0.0876(17) Uani 1 1 d . . . . .
H4 H -0.236397 0.416905 0.913906 0.105 Uiso 1 1 calc R U . . .
C5 C -0.2312(5) 0.4743(3) 0.9666(2) 0.0706(13) Uani 1 1 d . . . . .
C6 C -0.1156(5) 0.5188(3) 0.9377(2) 0.0701(13) Uani 1 1 d . . . . .
C7 C -0.1095(5) 0.5634(3) 0.9732(2) 0.0680(13) Uani 1 1 d . . . . .
C8 C -0.2133(5) 0.5426(3) 1.0249(2) 0.0713(13) Uani 1 1 d . . . . .
C9 C -0.2899(5) 0.4884(3) 1.0178(2) 0.0713(14) Uani 1 1 d . . . . .
C10 C -0.2346(6) 0.5642(3) 1.0737(3) 0.0831(16) Uani 1 1 d . . . . .
C11 C -0.3377(6) 0.5369(3) 1.1234(3) 0.0881(18) Uani 1 1 d . . . . .
C12 C -0.1514(9) 0.6109(5) 1.0844(3) 0.119(3) Uani 1 1 d . . . . .
C13 C -0.0228(5) 0.6166(3) 0.9600(2) 0.0707(13) Uani 1 1 d . . . . .
H13 H -0.037993 0.639488 0.987919 0.085 Uiso 1 1 calc R U . . .
C14 C 0.0834(4) 0.6448(3) 0.9142(2) 0.0658(12) Uani 1 1 d . . . . .
C15 C 0.1512(5) 0.7032(3) 0.9107(3) 0.0820(15) Uani 1 1 d . U . . .
C16 C 0.2535(4) 0.7210(3) 0.8622(2) 0.0666(12) Uani 1 1 d . . . . .
C17 C 0.2663(4) 0.6775(2) 0.8292(2) 0.0565(10) Uani 1 1 d . . . . .
C18 C 0.3756(4) 0.6970(2) 0.7837(2) 0.0571(10) Uani 1 1 d . . . . .
C19 C 0.4421(4) 0.7538(3) 0.7823(2) 0.0618(11) Uani 1 1 d . . . . .
C20 C 0.5466(4) 0.7690(2) 0.7330(2) 0.0587(10) Uani 1 1 d . . . . .
C21 C 0.5386(4) 0.7162(2) 0.7097(2) 0.0534(9) Uani 1 1 d . . . . .
C22 C 0.6376(4) 0.7116(2) 0.6627(2) 0.0527(9) Uani 1 1 d . . . . .
C23 C 0.7139(4) 0.7702(2) 0.6263(2) 0.0574(10) Uani 1 1 d . . . . .
C24 C 0.7063(4) 0.8299(3) 0.6424(2) 0.0642(12) Uani 1 1 d . . . . .
C25 C 0.7737(5) 0.8912(3) 0.6060(3) 0.0794(15) Uani 1 1 d . . . . .
C26 C 0.8169(6) 0.9051(3) 0.5429(3) 0.0872(18) Uani 1 1 d . . . . .
C27 C 0.7956(7) 0.9440(3) 0.6288(4) 0.100(2) Uani 1 1 d . . . . .
C28 C 0.8710(9) 1.0027(4) 0.5940(5) 0.138(4) Uani 1 1 d . . . . .
H28 H 0.905453 1.010074 0.552906 0.165 Uiso 1 1 calc R U . . .
C29 C 0.8950(10) 1.0501(5) 0.6198(6) 0.165(4) Uani 1 1 d . U . . .
H29 H 0.942289 1.090421 0.595566 0.198 Uiso 1 1 calc R U . . .
C30 C 0.8494(10) 1.0384(5) 0.6819(6) 0.161(4) Uani 1 1 d . U . . .
H30 H 0.869269 1.069959 0.699519 0.193 Uiso 1 1 calc R U . . .
C31 C 0.7763(8) 0.9813(4) 0.7165(5) 0.129(3) Uani 1 1 d . . . . .
H31 H 0.746407 0.973580 0.758077 0.155 Uiso 1 1 calc R U . . .
C32 C 0.7449(6) 0.9340(3) 0.6911(4) 0.101(2) Uani 1 1 d . . . . .
C33 C 0.6677(5) 0.8740(3) 0.7261(3) 0.0828(16) Uani 1 1 d . . . . .
C34 C 0.6305(6) 0.8640(4) 0.7893(4) 0.106(2) Uani 1 1 d . . . . .
C35 C 0.6396(4) 0.8246(3) 0.7022(3) 0.0675(12) Uani 1 1 d . . . . .
C36 C 0.8083(4) 0.7466(2) 0.5895(2) 0.0569(10) Uani 1 1 d . . . . .
C37 C 0.7884(4) 0.6775(2) 0.60602(19) 0.0528(9) Uani 1 1 d . . . . .
C38 C 0.8861(4) 0.6454(2) 0.57985(19) 0.0518(9) Uani 1 1 d . . . . .
C39 C 0.9810(4) 0.6942(2) 0.5417(2) 0.0583(10) Uani 1 1 d . . . . .
C40 C 1.0869(4) 0.6655(2) 0.5185(2) 0.0597(11) Uani 1 1 d . . . . .
C41 C 1.0695(4) 0.5951(2) 0.5369(2) 0.0568(10) Uani 1 1 d . . . . .
C42 C 1.1629(4) 0.5546(3) 0.5181(2) 0.0588(11) Uani 1 1 d . . . . .
H42 H 1.232330 0.580535 0.490313 0.071 Uiso 1 1 calc R U . . .
C43 C 1.1744(4) 0.4861(2) 0.5316(2) 0.0578(10) Uani 1 1 d . . . . .
C44 C 1.0874(5) 0.4316(3) 0.5755(2) 0.0657(12) Uani 1 1 d . . . . .
C45 C 1.1451(5) 0.3665(3) 0.5777(3) 0.0683(12) Uani 1 1 d . . . . .
C46 C 1.0980(6) 0.3021(3) 0.6140(3) 0.0835(15) Uani 1 1 d . . . . .
H46 H 1.022991 0.294832 0.642710 0.100 Uiso 1 1 calc R U . . .
C47 C 1.1662(6) 0.2482(3) 0.6064(4) 0.0877(17) Uani 1 1 d . . . . .
C48 C 1.2774(6) 0.2601(3) 0.5632(4) 0.0914(18) Uani 1 1 d . . . . .
C49 C 1.3234(5) 0.3243(3) 0.5290(3) 0.0814(16) Uani 1 1 d . . . . .
H49 H 1.399516 0.331543 0.501069 0.098 Uiso 1 1 calc R U . . .
C50 C 1.2571(5) 0.3795(3) 0.5357(3) 0.0664(12) Uani 1 1 d . . . . .
C51 C 1.2798(4) 0.4533(3) 0.5061(2) 0.0645(12) Uani 1 1 d . . . . .
C52 C 1.3811(5) 0.4843(3) 0.4617(2) 0.0690(13) Uani 1 1 d . . . . .
C53 C 1.4052(5) 0.5565(4) 0.4306(3) 0.0859(17) Uani 1 1 d . . . . .
C54 C 1.4765(5) 0.4457(4) 0.4400(3) 0.0826(16) Uani 1 1 d . . . . .
C1_3 C 1.2073(5) 0.7069(3) 0.4812(2) 0.0757(14) Uani 1 1 d D U . . .
H1A_3 H 1.218309 0.744671 0.495339 0.091 Uiso 1 1 calc R U . . .
H1B_3 H 1.280644 0.678111 0.490157 0.091 Uiso 1 1 calc R U . . .
C2_3 C 1.2103(6) 0.7355(4) 0.4126(3) 0.0919(16) Uani 1 1 d D U . . .
H2A_3 H 1.134791 0.762431 0.402996 0.110 Uiso 1 1 calc R U . . .
H2B_3 H 1.207017 0.698173 0.397236 0.110 Uiso 1 1 calc R U . . .
C3_3 C 1.3296(7) 0.7798(5) 0.3805(3) 0.122(2) Uani 1 1 d D U . . .
H3A_3 H 1.326444 0.820291 0.391869 0.146 Uiso 1 1 calc R U . . .
H3B_3 H 1.404235 0.754811 0.395154 0.146 Uiso 1 1 calc R U . . .
C4_3 C 1.3464(11) 0.8015(6) 0.3128(4) 0.174(3) Uani 1 1 d D U . . .
H4A_3 H 1.277656 0.831456 0.297426 0.208 Uiso 1 1 calc R U . . .
H4B_3 H 1.339533 0.761518 0.301262 0.208 Uiso 1 1 calc R U . . .
C5_3 C 1.4738(13) 0.8384(7) 0.2827(6) 0.234(5) Uani 1 1 d D U . . .
H5A_3 H 1.542266 0.808803 0.298945 0.280 Uiso 1 1 calc R U . . .
H5B_3 H 1.483420 0.847772 0.238389 0.280 Uiso 1 1 calc R U . . .
C6_3 C 1.4882(15) 0.9038(8) 0.2930(10) 0.283(6) Uani 1 1 d D U . . .
H6A_3 H 1.474421 0.894843 0.337315 0.340 Uiso 1 1 calc R U . . .
H6B_3 H 1.422598 0.934420 0.274842 0.340 Uiso 1 1 calc R U . . .
C7_3 C 1.6183(15) 0.9382(9) 0.2654(11) 0.338(7) Uani 1 1 d D U . . .
H7A_3 H 1.681233 0.912550 0.290432 0.405 Uiso 1 1 calc R U . . .
H7B_3 H 1.640636 0.936334 0.224199 0.405 Uiso 1 1 calc R U . . .
C8_3 C 1.628(2) 1.0109(8) 0.2607(9) 0.355(9) Uani 1 1 d D U . . .
H8A_3 H 1.704221 1.033042 0.231316 0.426 Uiso 1 1 calc R U . . .
H8B_3 H 1.553463 1.034201 0.244525 0.426 Uiso 1 1 calc R U . . .
C9_3 C 1.637(3) 1.0192(12) 0.3208(11) 0.347(11) Uani 1 1 d D U . . .
H9A_3 H 1.623894 1.066113 0.316693 0.521 Uiso 1 1 calc R U . . .
H9B_3 H 1.721033 1.006731 0.332113 0.521 Uiso 1 1 calc R U . . .
H9C_3 H 1.572237 0.990053 0.352424 0.521 Uiso 1 1 calc R U . . .
C1_5 C 0.1246(10) 0.7420(5) 0.9539(5) 0.151(3) Uani 1 1 d D U . . .
H1A_5 H 0.095732 0.709796 0.995489 0.182 Uiso 1 1 calc R U . . .
H1B_5 H 0.204382 0.764584 0.954637 0.182 Uiso 1 1 calc R U . . .
C2_5 C 0.0271(12) 0.7937(6) 0.9365(5) 0.186(3) Uani 1 1 d D U . . .
H2A_5 H -0.051246 0.771495 0.933648 0.223 Uiso 1 1 calc R U . . .
H2B_5 H 0.058018 0.827251 0.895797 0.223 Uiso 1 1 calc R U . . .
C3_5 C -0.0044(15) 0.8299(7) 0.9812(6) 0.228(4) Uani 1 1 d D U . . .
H3A_5 H 0.073641 0.851996 0.984564 0.273 Uiso 1 1 calc R U . . .
H3B_5 H -0.037197 0.796754 1.021912 0.273 Uiso 1 1 calc R U . . .
C4_5 C -0.1032(16) 0.8828(7) 0.9608(8) 0.287(5) Uani 1 1 d D U . . .
H4A_5 H -0.183387 0.860417 0.960407 0.345 Uiso 1 1 calc R U . . .
H4B_5 H -0.119922 0.906410 0.990104 0.345 Uiso 1 1 calc R U . . .
C5_5 C -0.057(2) 0.9335(8) 0.8976(8) 0.363(7) Uani 1 1 d D U . . .
H5A_5 H 0.036923 0.934234 0.890170 0.435 Uiso 1 1 calc R U . . .
H5B_5 H -0.088165 0.918630 0.867066 0.435 Uiso 1 1 calc R U . . .
C6_5 C -0.0990(19) 1.0044(8) 0.8888(13) 0.406(8) Uani 1 1 d D U . . .
H6A_5 H -0.180130 1.010768 0.872491 0.487 Uiso 1 1 calc R U . . .
H6B_5 H -0.113490 1.010084 0.928764 0.487 Uiso 1 1 calc R U . . .
C7_5 C -0.002(2) 1.0574(9) 0.8458(11) 0.437(10) Uani 1 1 d D U . . .
H7A_5 H -0.030485 1.102423 0.843943 0.525 Uiso 1 1 calc R U . . .
H7B_5 H 0.003777 1.055791 0.804378 0.525 Uiso 1 1 calc R U . . .
C8_5 C 0.1287(19) 1.0474(11) 0.8656(14) 0.457(11) Uani 1 1 d D U . . .
H8A_5 H 0.122870 1.010023 0.905380 0.548 Uiso 1 1 calc R U . . .
H8B_5 H 0.187367 1.034671 0.835592 0.548 Uiso 1 1 calc R U . . .
C9_5 C 0.182(3) 1.1106(15) 0.8712(17) 0.501(16) Uani 1 1 d D U . . .
H9A_5 H 0.272855 1.115330 0.857044 0.751 Uiso 1 1 calc R U . . .
H9B_5 H 0.165388 1.107145 0.913806 0.751 Uiso 1 1 calc R U . . .
H9C_5 H 0.140313 1.149875 0.846250 0.751 Uiso 1 1 calc R U . . .
C1_1 C 0.6661(4) 0.5840(2) 0.69312(19) 0.0564(10) Uani 1 1 d D U . . .
H1A_1 H 0.667675 0.554727 0.668710 0.068 Uiso 1 1 calc R U . . .
H1B_1 H 0.581745 0.577333 0.718424 0.068 Uiso 1 1 calc R U . . .
C2_1 C 0.7674(4) 0.5613(2) 0.7356(2) 0.0619(11) Uani 1 1 d D U . . .
H2_1 H 0.852152 0.568124 0.709694 0.074 Uiso 1 1 calc R U . . .
C3_1 C 0.7455(6) 0.4858(2) 0.7731(2) 0.0812(15) Uani 1 1 d D U . . .
H3A_1 H 0.812650 0.471933 0.799198 0.097 Uiso 1 1 calc R U . . .
H3B_1 H 0.663820 0.479457 0.800498 0.097 Uiso 1 1 calc R U . . .
C4_1 C 0.7437(10) 0.4391(3) 0.7383(3) 0.124(3) Uani 1 1 d D U . . .
H4A_1 H 0.819184 0.449369 0.706564 0.149 Uiso 1 1 calc R U . . .
H4B_1 H 0.667793 0.446935 0.717727 0.149 Uiso 1 1 calc R U . . .
C5_1 C 0.7424(15) 0.3655(3) 0.7793(5) 0.180(4) Uani 1 1 d D U . . .
H5A_1 H 0.802148 0.360570 0.808549 0.215 Uiso 1 1 calc R U . . .
H5B_1 H 0.656707 0.352062 0.802956 0.215 Uiso 1 1 calc R U . . .
C6_1 C 0.777(2) 0.3188(5) 0.7460(7) 0.246(7) Uani 1 1 d D U . . .
H6A_1 H 0.861654 0.331569 0.722389 0.369 Uiso 1 1 calc R U . . .
H6B_1 H 0.715600 0.321416 0.718451 0.369 Uiso 1 1 calc R U . . .
H6C_1 H 0.776234 0.272741 0.775239 0.369 Uiso 1 1 calc R U . . .
C7_1 C 0.7675(4) 0.6028(2) 0.7770(2) 0.0687(12) Uani 1 1 d D U . . .
H7A_1 H 0.681628 0.619511 0.782949 0.082 Uiso 1 1 calc R U . . .
H7B_1 H 0.785080 0.572519 0.817335 0.082 Uiso 1 1 calc R U . . .
C8_1 C 0.8615(4) 0.6623(3) 0.7543(2) 0.0727(13) Uani 1 1 d D U . . .
H8A_1 H 0.848655 0.690984 0.712685 0.087 Uiso 1 1 calc R U . . .
H8B_1 H 0.948080 0.645470 0.751748 0.087 Uiso 1 1 calc R U . . .
C9_1 C 0.8516(5) 0.7055(3) 0.7942(3) 0.0803(14) Uani 1 1 d D U . . .
H9A_1 H 0.765563 0.722989 0.796673 0.096 Uiso 1 1 calc R U . . .
H9B_1 H 0.864948 0.677270 0.835919 0.096 Uiso 1 1 calc R U . . .
C10_1 C 0.9486(8) 0.7642(4) 0.7691(4) 0.129(2) Uani 1 1 d D U . . .
H10A_1 H 1.033862 0.745690 0.767491 0.154 Uiso 1 1 calc R U . . .
H10B_1 H 0.936614 0.790419 0.726668 0.154 Uiso 1 1 calc R U . . .
C11_1 C 0.9465(9) 0.8108(4) 0.8021(5) 0.140(2) Uani 1 1 d D U . . .
H11A_1 H 0.958634 0.785027 0.844592 0.167 Uiso 1 1 calc R U . . .
H11B_1 H 0.861864 0.830103 0.803402 0.167 Uiso 1 1 calc R U . . .
C12_1 C 1.0472(15) 0.8687(6) 0.7746(8) 0.229(6) Uani 1 1 d D U . . .
H12A_1 H 1.071583 0.877033 0.731150 0.344 Uiso 1 1 calc R U . . .
H12B_1 H 1.121600 0.856516 0.795284 0.344 Uiso 1 1 calc R U . . .
H12C_1 H 1.012466 0.909364 0.779868 0.344 Uiso 1 1 calc R U . . .
C1_2 C 0.3693(3) 0.6306(2) 0.7136(2) 0.0551(10) Uani 1 1 d D U . . .
H1A_2 H 0.358029 0.584603 0.744561 0.066 Uiso 1 1 calc R U . . .
H1B_2 H 0.425625 0.628025 0.677667 0.066 Uiso 1 1 calc R U . . .
C2_2 C 0.2402(4) 0.6531(2) 0.6948(2) 0.0623(11) Uani 1 1 d D U . . .
H2_2 H 0.186387 0.662130 0.728971 0.075 Uiso 1 1 calc R U . . .
C3_2 C 0.2497(7) 0.7157(3) 0.6381(3) 0.107(2) Uani 1 1 d D U . . .
H3A_2 H 0.319151 0.710070 0.608082 0.128 Uiso 1 1 calc R U . . .
H3B_2 H 0.170384 0.717544 0.620716 0.128 Uiso 1 1 calc R U . . .
C4_2 C 0.2713(11) 0.7812(3) 0.6432(4) 0.145(3) Uani 1 1 d D U . . .
H4A_2 H 0.353373 0.781481 0.657766 0.174 Uiso 1 1 calc R U . . .
H4B_2 H 0.204264 0.787141 0.674061 0.174 Uiso 1 1 calc R U . . .
C5_2 C 0.2724(14) 0.8411(4) 0.5829(6) 0.184(4) Uani 1 1 d D U . . .
H5A_2 H 0.268212 0.824432 0.549309 0.221 Uiso 1 1 calc R U . . .
H5B_2 H 0.197725 0.868323 0.585957 0.221 Uiso 1 1 calc R U . . .
C6_2 C 0.3933(17) 0.8846(9) 0.5695(9) 0.291(8) Uani 1 1 d D U . . .
H6A_2 H 0.459188 0.864958 0.548495 0.437 Uiso 1 1 d R U . . .
H6B_2 H 0.419378 0.884908 0.607255 0.437 Uiso 1 1 d R U . . .
H6C_2 H 0.380708 0.930758 0.543195 0.437 Uiso 1 1 d R U . . .
C7_2 C 0.1763(5) 0.5937(3) 0.6831(3) 0.0853(15) Uani 1 1 d D U . . .
H7A_2 H 0.099802 0.610156 0.664234 0.102 Uiso 1 1 calc R U . . .
H7B_2 H 0.235590 0.580700 0.653471 0.102 Uiso 1 1 calc R U . . .
C8_2 C 0.1388(6) 0.5320(3) 0.7390(4) 0.110(2) Uani 1 1 d D U . . .
H8A_2 H 0.209094 0.523221 0.763306 0.132 Uiso 1 1 calc R U . . .
H8B_2 H 0.064757 0.542767 0.763638 0.132 Uiso 1 1 calc R U . . .
C9_2 C 0.1066(9) 0.4681(4) 0.7303(6) 0.162(3) Uani 1 1 d D U . . .
H9A_2 H 0.056165 0.437588 0.768285 0.195 Uiso 1 1 calc R U . . .
H9B_2 H 0.052936 0.478587 0.697732 0.195 Uiso 1 1 calc R U . . .
C10_2 C 0.2191(11) 0.4319(5) 0.7139(7) 0.185(3) Uani 1 1 d D U . . .
H10A_2 H 0.279756 0.427887 0.742615 0.222 Uiso 1 1 calc R U . . .
H10B_2 H 0.261618 0.459049 0.672566 0.222 Uiso 1 1 calc R U . . .
C11_2 C 0.1852(13) 0.3621(6) 0.7154(8) 0.216(4) Uani 1 1 d D U . . .
H11A_2 H 0.128861 0.337728 0.753904 0.259 Uiso 1 1 calc R U . . .
H11B_2 H 0.138327 0.366399 0.681356 0.259 Uiso 1 1 calc R U . . .
C12_2 C 0.3010(15) 0.3216(7) 0.7105(10) 0.263(6) Uani 1 1 d D U . . .
H12A_2 H 0.348260 0.341031 0.669308 0.395 Uiso 1 1 d R U . . .
H12B_2 H 0.278550 0.274301 0.719338 0.395 Uiso 1 1 d R U . . .
H12C_2 H 0.353440 0.324931 0.739968 0.395 Uiso 1 1 d R U . . .

loop_
_atom_site_aniso_label
_atom_site_aniso_U_11
_atom_site_aniso_U_22
_atom_site_aniso_U_33
_atom_site_aniso_U_23
_atom_site_aniso_U_13
_atom_site_aniso_U_12
Cl1 0.0660(8) 0.1180(12) 0.0939(10) -0.0010(9) 0.0131(7) -0.0169(8)
Cl2 0.1176(14) 0.1391(17) 0.1150(14) -0.0432(12) 0.0146(11) -0.0530(13)
Cl3 0.1205(15) 0.0763(10) 0.187(2) -0.0380(12) -0.0190(15) -0.0015(10)
Cl4 0.1068(13) 0.0972(12) 0.204(2) -0.0833(14) -0.0329(14) 0.0323(10)
S1 0.0446(5) 0.0750(7) 0.0528(6) -0.0263(5) 0.0102(4) -0.0010(5)
S2 0.0614(7) 0.0907(9) 0.0862(9) -0.0562(7) 0.0191(6) -0.0093(6)
S3 0.0530(6) 0.0669(7) 0.0759(7) -0.0307(6) 0.0223(5) -0.0096(5)
S4 0.0401(5) 0.0670(6) 0.0593(6) -0.0337(5) 0.0080(4) -0.0063(4)
O1 0.0627(19) 0.099(3) 0.064(2) -0.0329(18) 0.0151(16) -0.0100(18)
O2 0.064(2) 0.080(2) 0.088(2) -0.0411(19) 0.0220(17) -0.0083(17)
N1 0.095(4) 0.134(5) 0.073(3) -0.019(3) 0.034(3) 0.008(3)
N2 0.236(11) 0.199(9) 0.131(6) -0.112(7) 0.100(7) -0.116(9)
N3 0.0358(16) 0.073(2) 0.0563(19) -0.0342(17) 0.0060(13) -0.0014(15)
N4 0.0390(16) 0.063(2) 0.060(2) -0.0297(16) 0.0073(14) -0.0057(14)
N5 0.130(6) 0.217(9) 0.145(6) -0.131(6) 0.042(5) -0.081(6)
N6 0.118(4) 0.076(3) 0.103(4) -0.023(3) 0.039(3) -0.007(3)
N7 0.090(4) 0.101(4) 0.116(5) -0.036(3) 0.041(3) -0.001(3)
N8 0.086(4) 0.136(5) 0.122(5) -0.072(4) 0.024(3) 0.022(3)
C1 0.056(3) 0.095(4) 0.062(3) -0.006(3) 0.012(2) 0.003(3)
C2 0.051(3) 0.111(5) 0.066(3) -0.002(3) 0.006(2) 0.000(3)
C3 0.069(3) 0.105(5) 0.080(4) -0.017(3) 0.000(3) -0.017(3)
C4 0.069(3) 0.113(5) 0.067(3) -0.022(3) 0.010(2) -0.014(3)
C5 0.055(3) 0.087(3) 0.055(3) -0.013(2) 0.004(2) 0.001(2)
C6 0.052(2) 0.091(3) 0.055(3) -0.019(2) 0.010(2) -0.003(2)
C7 0.056(3) 0.084(3) 0.052(2) -0.019(2) 0.0120(19) 0.009(2)
C8 0.059(3) 0.085(3) 0.054(3) -0.014(2) 0.013(2) 0.008(2)
C9 0.055(3) 0.087(3) 0.055(3) -0.009(2) 0.006(2) 0.008(2)
C10 0.080(3) 0.091(4) 0.062(3) -0.022(3) 0.025(3) 0.007(3)
C11 0.081(4) 0.102(4) 0.065(3) -0.021(3) 0.014(3) 0.015(3)
C12 0.144(7) 0.126(6) 0.074(4) -0.046(4) 0.058(4) -0.022(5)
C13 0.055(3) 0.097(4) 0.058(3) -0.033(2) 0.014(2) 0.000(2)
C14 0.052(2) 0.087(3) 0.056(3) -0.032(2) 0.0116(19) 0.000(2)
C15 0.066(3) 0.105(4) 0.083(3) -0.057(3) 0.023(3) -0.007(3)
C16 0.053(2) 0.082(3) 0.070(3) -0.042(2) 0.012(2) -0.002(2)
C17 0.042(2) 0.075(3) 0.054(2) -0.030(2) 0.0078(17) 0.0009(19)
C18 0.043(2) 0.074(3) 0.057(2) -0.032(2) 0.0088(17) -0.0026(19)
C19 0.043(2) 0.076(3) 0.072(3) -0.039(2) 0.0071(19) -0.001(2)
C20 0.041(2) 0.070(3) 0.071(3) -0.038(2) 0.0064(18) -0.0049(18)
C21 0.0381(19) 0.066(2) 0.060(2) -0.033(2) 0.0077(17) -0.0017(17)
C22 0.0355(18) 0.066(2) 0.061(2) -0.033(2) 0.0066(16) -0.0050(17)
C23 0.042(2) 0.064(2) 0.065(3) -0.030(2) 0.0121(18) -0.0055(18)
C24 0.045(2) 0.070(3) 0.081(3) -0.040(2) 0.014(2) -0.0052(19)
C25 0.066(3) 0.070(3) 0.099(4) -0.042(3) 0.027(3) -0.013(2)
C26 0.081(4) 0.065(3) 0.105(5) -0.036(3) 0.032(3) -0.011(3)
C27 0.092(4) 0.076(4) 0.134(6) -0.060(4) 0.039(4) -0.029(3)
C28 0.133(6) 0.101(5) 0.180(8) -0.087(6) 0.075(6) -0.054(5)
C29 0.155(6) 0.115(5) 0.233(9) -0.114(6) 0.087(6) -0.072(5)
C30 0.151(6) 0.125(5) 0.223(9) -0.120(6) 0.080(6) -0.070(5)
C31 0.123(6) 0.123(6) 0.163(8) -0.103(6) 0.050(5) -0.050(5)
C32 0.083(4) 0.092(4) 0.144(6) -0.081(4) 0.039(4) -0.028(3)
C33 0.065(3) 0.088(4) 0.106(4) -0.062(3) 0.026(3) -0.021(3)
C34 0.081(4) 0.134(6) 0.130(6) -0.095(5) 0.026(4) -0.038(4)
C35 0.048(2) 0.071(3) 0.087(3) -0.042(3) 0.015(2) -0.006(2)
C36 0.044(2) 0.064(2) 0.063(3) -0.030(2) 0.0096(18) -0.0047(18)
C37 0.0384(19) 0.069(3) 0.054(2) -0.0309(19) 0.0070(16) -0.0055(17)
C38 0.0394(19) 0.065(2) 0.056(2) -0.0314(19) 0.0056(16) -0.0051(17)
C39 0.048(2) 0.064(3) 0.059(2) -0.026(2) 0.0124(18) -0.0083(19)
C40 0.045(2) 0.072(3) 0.064(3) -0.034(2) 0.0115(18) -0.0040(19)
C41 0.042(2) 0.072(3) 0.059(2) -0.033(2) 0.0094(17) -0.0041(18)
C42 0.042(2) 0.081(3) 0.060(2) -0.039(2) 0.0077(17) -0.0013(19)
C43 0.045(2) 0.077(3) 0.061(2) -0.040(2) 0.0025(18) 0.0000(19)
C44 0.059(3) 0.076(3) 0.072(3) -0.041(2) -0.001(2) -0.003(2)
C45 0.057(3) 0.077(3) 0.081(3) -0.041(3) -0.005(2) 0.001(2)
C46 0.073(3) 0.085(4) 0.098(4) -0.041(3) -0.007(3) -0.001(3)
C47 0.083(4) 0.071(3) 0.122(5) -0.044(3) -0.027(4) 0.005(3)
C48 0.077(4) 0.083(4) 0.134(6) -0.059(4) -0.027(4) 0.015(3)
C49 0.064(3) 0.093(4) 0.107(4) -0.058(3) -0.018(3) 0.017(3)
C50 0.056(3) 0.078(3) 0.081(3) -0.046(3) -0.012(2) 0.007(2)
C51 0.051(2) 0.086(3) 0.072(3) -0.048(3) -0.008(2) 0.003(2)
C52 0.051(2) 0.092(4) 0.076(3) -0.049(3) 0.004(2) 0.006(2)
C53 0.057(3) 0.117(5) 0.089(4) -0.058(4) 0.026(3) 0.001(3)
C54 0.055(3) 0.117(5) 0.091(4) -0.062(4) 0.007(3) 0.003(3)
C1_3 0.054(2) 0.085(3) 0.086(3) -0.038(3) 0.018(2) -0.007(2)
C2_3 0.080(3) 0.106(4) 0.088(3) -0.044(3) 0.019(3) -0.015(3)
C3_3 0.107(4) 0.128(5) 0.111(4) -0.038(4) 0.033(3) -0.030(4)
C4_3 0.160(6) 0.171(6) 0.154(6) -0.037(5) 0.040(5) -0.037(5)
C5_3 0.212(7) 0.215(8) 0.213(7) -0.029(7) 0.046(7) -0.048(7)
C6_3 0.250(9) 0.255(9) 0.269(9) -0.031(9) 0.039(8) -0.040(9)
C7_3 0.290(11) 0.291(12) 0.335(12) -0.028(12) 0.044(11) -0.047(11)
C8_3 0.309(12) 0.303(13) 0.360(15) -0.035(14) 0.031(14) -0.050(13)
C9_3 0.316(16) 0.311(16) 0.363(19) -0.076(17) 0.003(18) -0.047(15)
C1_5 0.149(5) 0.152(5) 0.168(5) -0.109(4) 0.064(4) 0.000(4)
C2_5 0.188(6) 0.175(6) 0.199(6) -0.106(5) 0.058(5) 0.010(5)
C3_5 0.230(7) 0.202(7) 0.238(7) -0.101(6) 0.059(6) 0.021(6)
C4_5 0.284(9) 0.248(9) 0.285(9) -0.081(8) 0.057(8) 0.030(8)
C5_5 0.356(12) 0.306(12) 0.347(12) -0.063(11) 0.057(11) 0.029(11)
C6_5 0.401(15) 0.336(14) 0.388(13) -0.059(13) 0.052(13) 0.019(13)
C7_5 0.428(17) 0.363(16) 0.415(15) -0.051(15) 0.043(15) 0.014(15)
C8_5 0.447(19) 0.378(18) 0.431(17) -0.044(17) 0.033(17) 0.002(18)
C9_5 0.49(3) 0.41(3) 0.47(2) -0.02(2) 0.03(2) -0.02(2)
C1_1 0.044(2) 0.059(2) 0.064(2) -0.0266(19) 0.0096(17) -0.0068(17)
C2_1 0.0409(19) 0.077(3) 0.061(2) -0.023(2) 0.0100(17) 0.0008(18)
C3_1 0.074(3) 0.075(3) 0.074(3) -0.013(2) 0.015(2) 0.008(2)
C4_1 0.154(6) 0.068(3) 0.118(5) -0.015(3) 0.035(4) 0.001(4)
C5_1 0.246(9) 0.090(5) 0.161(7) -0.025(5) 0.048(7) 0.017(6)
C6_1 0.330(14) 0.129(8) 0.222(12) -0.031(9) 0.052(11) 0.014(10)
C7_1 0.047(2) 0.099(3) 0.059(2) -0.031(2) 0.0039(18) 0.000(2)
C8_1 0.047(2) 0.103(3) 0.070(3) -0.037(3) -0.001(2) -0.003(2)
C9_1 0.058(3) 0.107(4) 0.087(3) -0.047(3) -0.011(2) 0.003(3)
C10_1 0.109(4) 0.132(5) 0.160(5) -0.066(4) -0.030(4) 0.000(4)
C11_1 0.118(4) 0.140(5) 0.168(5) -0.062(4) -0.027(4) 0.001(4)
C12_1 0.207(11) 0.199(11) 0.273(12) -0.079(10) -0.026(10) -0.003(9)
C1_2 0.0366(18) 0.074(3) 0.060(2) -0.035(2) 0.0062(16) -0.0062(17)
C2_2 0.0401(19) 0.089(3) 0.065(2) -0.040(2) 0.0023(17) 0.0022(19)
C3_2 0.092(4) 0.111(4) 0.101(4) -0.021(4) -0.009(3) 0.014(4)
C4_2 0.154(6) 0.124(5) 0.142(6) -0.025(5) -0.033(5) -0.006(5)
C5_2 0.212(9) 0.135(7) 0.185(8) -0.023(6) -0.053(7) -0.036(6)
C6_2 0.287(14) 0.237(13) 0.264(13) 0.007(12) -0.021(13) -0.030(12)
C7_2 0.048(2) 0.135(4) 0.099(4) -0.078(3) 0.003(2) -0.007(3)
C8_2 0.066(3) 0.117(4) 0.165(5) -0.074(4) -0.015(4) -0.012(3)
C9_2 0.149(6) 0.157(6) 0.208(7) -0.094(5) -0.035(5) -0.001(5)
C10_2 0.174(6) 0.175(6) 0.225(7) -0.093(6) -0.032(6) 0.005(5)
C11_2 0.199(7) 0.201(7) 0.247(7) -0.082(6) -0.022(6) 0.011(6)
C12_2 0.222(10) 0.254(11) 0.289(11) -0.075(10) -0.019(10) 0.031(9)

loop_
_atom_type_symbol
_atom_type_description
_atom_type_scat_dispersion_real
_atom_type_scat_dispersion_imag
_atom_type_scat_source
C C 0.0181 0.0091 'International Tables Vol C Tables 4.2.6.8 and 6.1.1.4'
H H 0.0000 0.0000 'International Tables Vol C Tables 4.2.6.8 and 6.1.1.4'
Cl Cl 0.3639 0.7018 'International Tables Vol C Tables 4.2.6.8 and 6.1.1.4'
N N 0.0311 0.0180 'International Tables Vol C Tables 4.2.6.8 and 6.1.1.4'
O O 0.0492 0.0322 'International Tables Vol C Tables 4.2.6.8 and 6.1.1.4'
S S 0.3331 0.5567 'International Tables Vol C Tables 4.2.6.8 and 6.1.1.4'

loop_
_geom_angle_atom_site_label_1
_geom_angle_atom_site_label_2
_geom_angle_atom_site_label_3
_geom_angle
_geom_angle_site_symmetry_1
_geom_angle_site_symmetry_3
_geom_angle_publ_flag
C17 S1 C14 90.7(2) . . ?
C16 S2 C19 89.9(2) . . ?
C39 S3 C36 89.9(2) . . ?
C38 S4 C41 90.8(2) . . ?
C18 N3 C1_2 124.2(3) . . ?
C21 N3 C18 105.8(3) . . ?
C21 N3 C1_2 126.3(3) . . ?
C22 N4 C37 106.2(3) . . ?
C22 N4 C1_1 127.3(3) . . ?
C37 N4 C1_1 121.1(4) . . ?
C2 C1 H1 120.2 . . ?
C2 C1 C9 119.6(6) . . ?
C9 C1 H1 120.2 . . ?
C1 C2 Cl1 118.6(5) . . ?
C1 C2 C3 121.7(5) . . ?
C3 C2 Cl1 119.7(6) . . ?
C2 C3 Cl2 120.6(5) . . ?
C4 C3 Cl2 120.4(6) . . ?
C4 C3 C2 119.0(7) . . ?
C3 C4 H4 120.9 . . ?
C5 C4 C3 118.2(6) . . ?
C5 C4 H4 120.9 . . ?
C4 C5 C6 127.3(5) . . ?
C4 C5 C9 122.9(5) . . ?
C9 C5 C6 109.7(5) . . ?
O1 C6 C5 125.9(6) . . ?
O1 C6 C7 127.9(5) . . ?
C7 C6 C5 106.1(4) . . ?
C8 C7 C6 108.3(5) . . ?
C13 C7 C6 126.6(4) . . ?
C13 C7 C8 125.1(5) . . ?
C7 C8 C9 106.8(5) . . ?
C10 C8 C7 128.3(6) . . ?
C10 C8 C9 124.8(5) . . ?
C1 C9 C5 118.6(6) . . ?
C1 C9 C8 132.6(5) . . ?
C5 C9 C8 108.8(4) . . ?
C8 C10 C11 122.6(7) . . ?
C8 C10 C12 124.8(5) . . ?
C11 C10 C12 112.3(6) . . ?
N1 C11 C10 177.9(8) . . ?
N2 C12 C10 176.3(12) . . ?
C7 C13 H13 112.6 . . ?
C7 C13 C14 134.7(5) . . ?
C14 C13 H13 112.6 . . ?
C13 C14 S1 126.8(4) . . ?
C15 C14 S1 111.6(3) . . ?
C15 C14 C13 121.6(5) . . ?
C14 C15 C1_5 126.3(6) . . ?
C16 C15 C14 111.2(5) . . ?
C16 C15 C1_5 122.5(6) . . ?
C15 C16 S2 131.8(4) . . ?
C17 C16 S2 113.8(3) . . ?
C17 C16 C15 114.3(5) . . ?
C16 C17 S1 112.1(3) . . ?
C16 C17 C18 110.4(4) . . ?
C18 C17 S1 137.4(4) . . ?
N3 C18 C17 135.9(4) . . ?
C19 C18 N3 110.4(4) . . ?
C19 C18 C17 113.7(4) . . ?
C18 C19 S2 112.1(3) . . ?
C18 C19 C20 107.7(4) . . ?
C20 C19 S2 140.2(4) . . ?
C19 C20 C35 135.6(4) . . ?
C21 C20 C19 104.1(4) . . ?
C21 C20 C35 120.0(4) . . ?
N3 C21 C20 111.9(4) . . ?
N3 C21 C22 128.7(4) . . ?
C20 C21 C22 119.4(4) . . ?
N4 C22 C21 129.5(4) . . ?
N4 C22 C23 111.4(3) . . ?
C23 C22 C21 118.7(4) . . ?
C22 C23 C24 120.1(4) . . ?
C22 C23 C36 104.1(4) . . ?
C36 C23 C24 133.3(4) . . ?
C23 C24 C35 118.7(4) . . ?
C25 C24 C23 122.9(4) . . ?
C25 C24 C35 118.0(5) . . ?
C24 C25 C26 120.5(5) . . ?
C24 C25 C27 122.9(5) . . ?
C26 C25 C27 116.5(5) . . ?
N6 C26 C25 175.5(7) . . ?
C28 C27 C25 122.9(7) . . ?
C28 C27 C32 118.7(6) . . ?
C32 C27 C25 118.3(5) . . ?
C27 C28 H28 119.9 . . ?
C29 C28 C27 120.1(9) . . ?
C29 C28 H28 119.9 . . ?
C28 C29 H29 119.6 . . ?
C28 C29 C30 120.7(8) . . ?
C30 C29 H29 119.6 . . ?
C29 C30 H30 120.1 . . ?
C31 C30 C29 119.7(8) . . ?
C31 C30 H30 120.1 . . ?
C30 C31 H31 119.5 . . ?
C30 C31 C32 121.1(9) . . ?
C32 C31 H31 119.5 . . ?
C31 C32 C27 119.4(6) . . ?
C31 C32 C33 122.3(7) . . ?
C33 C32 C27 118.2(5) . . ?
C34 C33 C32 115.3(5) . . ?
C35 C33 C32 123.2(6) . . ?
C35 C33 C34 121.3(5) . . ?
N5 C34 C33 174.5(7) . . ?
C20 C35 C24 117.5(4) . . ?
C33 C35 C20 124.3(5) . . ?
C33 C35 C24 118.1(4) . . ?
C23 C36 S3 139.2(4) . . ?
C37 C36 S3 111.9(3) . . ?
C37 C36 C23 108.4(4) . . ?
N4 C37 C38 134.9(4) . . ?
C36 C37 N4 109.9(4) . . ?
C36 C37 C38 114.7(4) . . ?
C37 C38 S4 137.5(3) . . ?
C39 C38 S4 112.8(3) . . ?
C39 C38 C37 109.5(4) . . ?
C38 C39 S3 113.9(3) . . ?
C40 C39 S3 132.9(3) . . ?
C40 C39 C38 112.9(4) . . ?
C39 C40 C1_3 122.9(4) . . ?
C41 C40 C39 111.5(4) . . ?
C41 C40 C1_3 125.5(4) . . ?
C40 C41 S4 111.9(3) . . ?
C40 C41 C42 122.0(4) . . ?
C42 C41 S4 126.0(4) . . ?
C41 C42 H42 112.9 . . ?
C43 C42 C41 134.3(4) . . ?
C43 C42 H42 112.9 . . ?
C42 C43 C44 126.9(4) . . ?
C42 C43 C51 126.3(4) . . ?
C44 C43 C51 106.8(4) . . ?
O2 C44 C43 127.8(5) . . ?
O2 C44 C45 125.1(5) . . ?
C43 C44 C45 107.0(4) . . ?
C46 C45 C44 127.2(5) . . ?
C46 C45 C50 123.2(5) . . ?
C50 C45 C44 109.5(5) . . ?
C45 C46 H46 121.5 . . ?
C45 C46 C47 117.1(6) . . ?
C47 C46 H46 121.5 . . ?
C46 C47 Cl3 118.7(6) . . ?
C46 C47 C48 120.5(6) . . ?
C48 C47 Cl3 120.7(5) . . ?
C47 C48 Cl4 120.3(5) . . ?
C49 C48 Cl4 118.6(6) . . ?
C49 C48 C47 121.1(6) . . ?
C48 C49 H49 120.2 . . ?
C48 C49 C50 119.6(6) . . ?
C50 C49 H49 120.2 . . ?
C45 C50 C49 118.3(5) . . ?
C45 C50 C51 108.7(4) . . ?
C49 C50 C51 133.0(5) . . ?
C50 C51 C43 107.9(4) . . ?
C52 C51 C43 127.4(5) . . ?
C52 C51 C50 124.6(5) . . ?
C51 C52 C53 126.2(5) . . ?
C51 C52 C54 121.6(5) . . ?
C54 C52 C53 112.2(5) . . ?
N7 C53 C52 176.4(7) . . ?
N8 C54 C52 178.4(8) . . ?
C40 C1_3 H1A_3 108.3 . . ?
C40 C1_3 H1B_3 108.3 . . ?
H1A_3 C1_3 H1B_3 107.4 . . ?
C2_3 C1_3 C40 115.9(5) . . ?
C2_3 C1_3 H1A_3 108.3 . . ?
C2_3 C1_3 H1B_3 108.3 . . ?
C1_3 C2_3 H2A_3 109.3 . . ?
C1_3 C2_3 H2B_3 109.3 . . ?
C1_3 C2_3 C3_3 111.5(5) . . ?
H2A_3 C2_3 H2B_3 108.0 . . ?
C3_3 C2_3 H2A_3 109.3 . . ?
C3_3 C2_3 H2B_3 109.3 . . ?
C2_3 C3_3 H3A_3 108.8 . . ?
C2_3 C3_3 H3B_3 108.8 . . ?
H3A_3 C3_3 H3B_3 107.7 . . ?
C4_3 C3_3 C2_3 113.8(6) . . ?
C4_3 C3_3 H3A_3 108.8 . . ?
C4_3 C3_3 H3B_3 108.8 . . ?
C3_3 C4_3 H4A_3 109.1 . . ?
C3_3 C4_3 H4B_3 109.1 . . ?
C3_3 C4_3 C5_3 112.3(8) . . ?
H4A_3 C4_3 H4B_3 107.9 . . ?
C5_3 C4_3 H4A_3 109.1 . . ?
C5_3 C4_3 H4B_3 109.1 . . ?
C4_3 C5_3 H5A_3 109.0 . . ?
C4_3 C5_3 H5B_3 109.0 . . ?
H5A_3 C5_3 H5B_3 107.8 . . ?
C6_3 C5_3 C4_3 113.0(9) . . ?
C6_3 C5_3 H5A_3 109.0 . . ?
C6_3 C5_3 H5B_3 109.0 . . ?
C5_3 C6_3 H6A_3 109.1 . . ?
C5_3 C6_3 H6B_3 109.1 . . ?
C5_3 C6_3 C7_3 112.3(9) . . ?
H6A_3 C6_3 H6B_3 107.9 . . ?
C7_3 C6_3 H6A_3 109.1 . . ?
C7_3 C6_3 H6B_3 109.1 . . ?
C6_3 C7_3 H7A_3 108.6 . . ?
C6_3 C7_3 H7B_3 108.6 . . ?
H7A_3 C7_3 H7B_3 107.6 . . ?
C8_3 C7_3 C6_3 114.6(10) . . ?
C8_3 C7_3 H7A_3 108.6 . . ?
C8_3 C7_3 H7B_3 108.6 . . ?
C7_3 C8_3 H8A_3 108.8 . . ?
C7_3 C8_3 H8B_3 108.8 . . ?
H8A_3 C8_3 H8B_3 107.7 . . ?
C9_3 C8_3 C7_3 113.8(10) . . ?
C9_3 C8_3 H8A_3 108.8 . . ?
C9_3 C8_3 H8B_3 108.8 . . ?
C8_3 C9_3 H9A_3 109.5 . . ?
C8_3 C9_3 H9B_3 109.5 . . ?
C8_3 C9_3 H9C_3 109.5 . . ?
H9A_3 C9_3 H9B_3 109.5 . . ?
H9A_3 C9_3 H9C_3 109.5 . . ?
H9B_3 C9_3 H9C_3 109.5 . . ?
C15 C1_5 H1A_5 108.9 . . ?
C15 C1_5 H1B_5 108.9 . . ?
H1A_5 C1_5 H1B_5 107.7 . . ?
C2_5 C1_5 C15 113.4(8) . . ?
C2_5 C1_5 H1A_5 108.9 . . ?
C2_5 C1_5 H1B_5 108.9 . . ?
C1_5 C2_5 H2A_5 108.9 . . ?
C1_5 C2_5 H2B_5 108.9 . . ?
C1_5 C2_5 C3_5 113.5(8) . . ?
H2A_5 C2_5 H2B_5 107.7 . . ?
C3_5 C2_5 H2A_5 108.9 . . ?
C3_5 C2_5 H2B_5 108.9 . . ?
C2_5 C3_5 H3A_5 109.4 . . ?
C2_5 C3_5 H3B_5 109.4 . . ?
C2_5 C3_5 C4_5 111.3(9) . . ?
H3A_5 C3_5 H3B_5 108.0 . . ?
C4_5 C3_5 H3A_5 109.4 . . ?
C4_5 C3_5 H3B_5 109.4 . . ?
C3_5 C4_5 H4A_5 109.5 . . ?
C3_5 C4_5 H4B_5 109.5 . . ?
H4A_5 C4_5 H4B_5 108.1 . . ?
C5_5 C4_5 C3_5 110.6(9) . . ?
C5_5 C4_5 H4A_5 109.5 . . ?
C5_5 C4_5 H4B_5 109.5 . . ?
C4_5 C5_5 H5A_5 108.9 . . ?
C4_5 C5_5 H5B_5 108.9 . . ?
H5A_5 C5_5 H5B_5 107.7 . . ?
C6_5 C5_5 C4_5 113.4(10) . . ?
C6_5 C5_5 H5A_5 108.9 . . ?
C6_5 C5_5 H5B_5 108.9 . . ?
C5_5 C6_5 H6A_5 109.2 . . ?
C5_5 C6_5 H6B_5 109.2 . . ?
H6A_5 C6_5 H6B_5 107.9 . . ?
C7_5 C6_5 C5_5 112.1(10) . . ?
C7_5 C6_5 H6A_5 109.2 . . ?
C7_5 C6_5 H6B_5 109.2 . . ?
C6_5 C7_5 H7A_5 109.2 . . ?
C6_5 C7_5 H7B_5 109.2 . . ?
C6_5 C7_5 C8_5 112.1(10) . . ?
H7A_5 C7_5 H7B_5 107.9 . . ?
C8_5 C7_5 H7A_5 109.2 . . ?
C8_5 C7_5 H7B_5 109.2 . . ?
C7_5 C8_5 H8A_5 109.2 . . ?
C7_5 C8_5 H8B_5 109.2 . . ?
H8A_5 C8_5 H8B_5 107.9 . . ?
C9_5 C8_5 C7_5 111.9(10) . . ?
C9_5 C8_5 H8A_5 109.2 . . ?
C9_5 C8_5 H8B_5 109.2 . . ?
C8_5 C9_5 H9A_5 109.5 . . ?
C8_5 C9_5 H9B_5 109.5 . . ?
C8_5 C9_5 H9C_5 109.5 . . ?
H9A_5 C9_5 H9B_5 109.5 . . ?
H9A_5 C9_5 H9C_5 109.5 . . ?
H9B_5 C9_5 H9C_5 109.5 . . ?
N4 C1_1 H1A_1 108.6 . . ?
N4 C1_1 H1B_1 108.6 . . ?
N4 C1_1 C2_1 114.5(3) . . ?
H1A_1 C1_1 H1B_1 107.6 . . ?
C2_1 C1_1 H1A_1 108.6 . . ?
C2_1 C1_1 H1B_1 108.6 . . ?
C1_1 C2_1 H2_1 108.1 . . ?
C3_1 C2_1 C1_1 109.2(4) . . ?
C3_1 C2_1 H2_1 108.1 . . ?
C3_1 C2_1 C7_1 111.3(4) . . ?
C7_1 C2_1 C1_1 111.9(4) . . ?
C7_1 C2_1 H2_1 108.1 . . ?
C2_1 C3_1 H3A_1 108.0 . . ?
C2_1 C3_1 H3B_1 108.0 . . ?
H3A_1 C3_1 H3B_1 107.3 . . ?
C4_1 C3_1 C2_1 117.0(4) . . ?
C4_1 C3_1 H3A_1 108.0 . . ?
C4_1 C3_1 H3B_1 108.0 . . ?
C3_1 C4_1 H4A_1 109.1 . . ?
C3_1 C4_1 H4B_1 109.1 . . ?
C3_1 C4_1 C5_1 112.3(6) . . ?
H4A_1 C4_1 H4B_1 107.9 . . ?
C5_1 C4_1 H4A_1 109.1 . . ?
C5_1 C4_1 H4B_1 109.1 . . ?
C4_1 C5_1 H5A_1 108.7 . . ?
C4_1 C5_1 H5B_1 108.7 . . ?
H5A_1 C5_1 H5B_1 107.6 . . ?
C6_1 C5_1 C4_1 114.1(8) . . ?
C6_1 C5_1 H5A_1 108.7 . . ?
C6_1 C5_1 H5B_1 108.7 . . ?
C5_1 C6_1 H6A_1 109.5 . . ?
C5_1 C6_1 H6B_1 109.5 . . ?
C5_1 C6_1 H6C_1 109.5 . . ?
H6A_1 C6_1 H6B_1 109.5 . . ?
H6A_1 C6_1 H6C_1 109.5 . . ?
H6B_1 C6_1 H6C_1 109.5 . . ?
C2_1 C7_1 H7A_1 108.3 . . ?
C2_1 C7_1 H7B_1 108.3 . . ?
H7A_1 C7_1 H7B_1 107.4 . . ?
C8_1 C7_1 C2_1 115.9(4) . . ?
C8_1 C7_1 H7A_1 108.3 . . ?
C8_1 C7_1 H7B_1 108.3 . . ?
C7_1 C8_1 H8A_1 108.7 . . ?
C7_1 C8_1 H8B_1 108.7 . . ?
C7_1 C8_1 C9_1 114.3(4) . . ?
H8A_1 C8_1 H8B_1 107.6 . . ?
C9_1 C8_1 H8A_1 108.7 . . ?
C9_1 C8_1 H8B_1 108.7 . . ?
C8_1 C9_1 H9A_1 109.3 . . ?
C8_1 C9_1 H9B_1 109.3 . . ?
H9A_1 C9_1 H9B_1 107.9 . . ?
C10_1 C9_1 C8_1 111.7(5) . . ?
C10_1 C9_1 H9A_1 109.3 . . ?
C10_1 C9_1 H9B_1 109.3 . . ?
C9_1 C10_1 H10A_1 108.0 . . ?
C9_1 C10_1 H10B_1 108.0 . . ?
H10A_1 C10_1 H10B_1 107.3 . . ?
C11_1 C10_1 C9_1 117.1(7) . . ?
C11_1 C10_1 H10A_1 108.0 . . ?
C11_1 C10_1 H10B_1 108.0 . . ?
C10_1 C11_1 H11A_1 108.6 . . ?
C10_1 C11_1 H11B_1 108.6 . . ?
C10_1 C11_1 C12_1 114.6(8) . . ?
H11A_1 C11_1 H11B_1 107.6 . . ?
C12_1 C11_1 H11A_1 108.6 . . ?
C12_1 C11_1 H11B_1 108.6 . . ?
C11_1 C12_1 H12A_1 109.5 . . ?
C11_1 C12_1 H12B_1 109.5 . . ?
C11_1 C12_1 H12C_1 109.5 . . ?
H12A_1 C12_1 H12B_1 109.5 . . ?
H12A_1 C12_1 H12C_1 109.5 . . ?
H12B_1 C12_1 H12C_1 109.5 . . ?
N3 C1_2 H1A_2 108.3 . . ?
N3 C1_2 H1B_2 108.3 . . ?
N3 C1_2 C2_2 116.1(4) . . ?
H1A_2 C1_2 H1B_2 107.4 . . ?
C2_2 C1_2 H1A_2 108.3 . . ?
C2_2 C1_2 H1B_2 108.3 . . ?
C1_2 C2_2 H2_2 108.9 . . ?
C1_2 C2_2 C7_2 107.7(4) . . ?
C3_2 C2_2 C1_2 112.9(4) . . ?
C3_2 C2_2 H2_2 108.9 . . ?
C3_2 C2_2 C7_2 109.4(4) . . ?
C7_2 C2_2 H2_2 108.9 . . ?
C2_2 C3_2 H3A_2 107.6 . . ?
C2_2 C3_2 H3B_2 107.6 . . ?
H3A_2 C3_2 H3B_2 107.0 . . ?
C4_2 C3_2 C2_2 118.8(6) . . ?
C4_2 C3_2 H3A_2 107.6 . . ?
C4_2 C3_2 H3B_2 107.6 . . ?
C3_2 C4_2 H4A_2 108.8 . . ?
C3_2 C4_2 H4B_2 108.8 . . ?
C3_2 C4_2 C5_2 113.7(7) . . ?
H4A_2 C4_2 H4B_2 107.7 . . ?
C5_2 C4_2 H4A_2 108.8 . . ?
C5_2 C4_2 H4B_2 108.8 . . ?
C4_2 C5_2 H5A_2 109.8 . . ?
C4_2 C5_2 H5B_2 109.8 . . ?
H5A_2 C5_2 H5B_2 108.2 . . ?
C6_2 C5_2 C4_2 109.6(8) . . ?
C6_2 C5_2 H5A_2 109.8 . . ?
C6_2 C5_2 H5B_2 109.8 . . ?
C5_2 C6_2 H6A_2 107.1 . . ?
C5_2 C6_2 H6B_2 110.9 . . ?
C5_2 C6_2 H6C_2 110.4 . . ?
H6A_2 C6_2 H6B_2 109.5 . . ?
H6A_2 C6_2 H6C_2 109.5 . . ?
H6B_2 C6_2 H6C_2 109.4 . . ?
C2_2 C7_2 H7A_2 108.5 . . ?
C2_2 C7_2 H7B_2 108.5 . . ?
H7A_2 C7_2 H7B_2 107.5 . . ?
C8_2 C7_2 C2_2 115.0(4) . . ?
C8_2 C7_2 H7A_2 108.5 . . ?
C8_2 C7_2 H7B_2 108.5 . . ?
C7_2 C8_2 H8A_2 107.8 . . ?
C7_2 C8_2 H8B_2 107.8 . . ?
H8A_2 C8_2 H8B_2 107.1 . . ?
C9_2 C8_2 C7_2 118.1(7) . . ?
C9_2 C8_2 H8A_2 107.8 . . ?
C9_2 C8_2 H8B_2 107.8 . . ?
C8_2 C9_2 H9A_2 108.7 . . ?
C8_2 C9_2 H9B_2 108.7 . . ?
H9A_2 C9_2 H9B_2 107.6 . . ?
C10_2 C9_2 C8_2 114.3(7) . . ?
C10_2 C9_2 H9A_2 108.7 . . ?
C10_2 C9_2 H9B_2 108.7 . . ?
C9_2 C10_2 H10A_2 108.9 . . ?
C9_2 C10_2 H10B_2 108.9 . . ?
C9_2 C10_2 C11_2 113.2(8) . . ?
H10A_2 C10_2 H10B_2 107.7 . . ?
C11_2 C10_2 H10A_2 108.9 . . ?
C11_2 C10_2 H10B_2 108.9 . . ?
C10_2 C11_2 H11A_2 109.2 . . ?
C10_2 C11_2 H11B_2 109.1 . . ?
H11A_2 C11_2 H11B_2 107.9 . . ?
C12_2 C11_2 C10_2 112.3(9) . . ?
C12_2 C11_2 H11A_2 109.2 . . ?
C12_2 C11_2 H11B_2 109.1 . . ?
C11_2 C12_2 H12A_2 109.0 . . ?
C11_2 C12_2 H12B_2 111.9 . . ?
C11_2 C12_2 H12C_2 107.5 . . ?
H12A_2 C12_2 H12B_2 109.4 . . ?
H12A_2 C12_2 H12C_2 109.5 . . ?
H12B_2 C12_2 H12C_2 109.5 . . ?

loop_
_geom_bond_atom_site_label_1
_geom_bond_atom_site_label_2
_geom_bond_distance
_geom_bond_site_symmetry_2
_geom_bond_publ_flag
Cl1 C2 1.723(5) . ?
Cl2 C3 1.701(8) . ?
Cl3 C47 1.718(7) . ?
Cl4 C48 1.719(7) . ?
S1 C14 1.769(5) . ?
S1 C17 1.718(5) . ?
S2 C16 1.737(5) . ?
S2 C19 1.738(5) . ?
S3 C36 1.748(4) . ?
S3 C39 1.736(5) . ?
S4 C38 1.696(5) . ?
S4 C41 1.762(4) . ?
O1 C6 1.214(6) . ?
O2 C44 1.230(6) . ?
N1 C11 1.148(8) . ?
N2 C12 1.137(12) . ?
N3 C18 1.387(5) . ?
N3 C21 1.366(5) . ?
N3 C1_2 1.468(5) . ?
N4 C22 1.377(6) . ?
N4 C37 1.385(5) . ?
N4 C1_1 1.472(5) . ?
N5 C34 1.156(10) . ?
N6 C26 1.153(9) . ?
N7 C53 1.141(9) . ?
N8 C54 1.146(8) . ?
C1 H1 0.9400 . ?
C1 C2 1.372(10) . ?
C1 C9 1.395(7) . ?
C2 C3 1.411(10) . ?
C3 C4 1.409(8) . ?
C4 H4 0.9400 . ?
C4 C5 1.373(9) . ?
C5 C6 1.475(7) . ?
C5 C9 1.400(8) . ?
C6 C7 1.471(8) . ?
C7 C8 1.458(6) . ?
C7 C13 1.376(8) . ?
C8 C9 1.480(9) . ?
C8 C10 1.368(8) . ?
C10 C11 1.435(7) . ?
C10 C12 1.439(12) . ?
C13 H13 0.9400 . ?
C13 C14 1.410(6) . ?
C14 C15 1.404(8) . ?
C15 C16 1.401(7) . ?
C15 C1_5 1.512(9) . ?
C16 C17 1.391(7) . ?
C17 C18 1.411(6) . ?
C18 C19 1.385(7) . ?
C19 C20 1.430(6) . ?
C20 C21 1.413(6) . ?
C20 C35 1.445(6) . ?
C21 C22 1.438(5) . ?
C22 C23 1.408(6) . ?
C23 C24 1.437(7) . ?
C23 C36 1.429(6) . ?
C24 C25 1.404(7) . ?
C24 C35 1.448(7) . ?
C25 C26 1.414(9) . ?
C25 C27 1.431(8) . ?
C27 C28 1.399(9) . ?
C27 C32 1.428(10) . ?
C28 H28 0.9400 . ?
C28 C29 1.384(12) . ?
C29 H29 0.9400 . ?
C29 C30 1.404(15) . ?
C30 H30 0.9400 . ?
C30 C31 1.363(11) . ?
C31 H31 0.9400 . ?
C31 C32 1.397(9) . ?
C32 C33 1.427(8) . ?
C33 C34 1.422(10) . ?
C33 C35 1.400(7) . ?
C36 C37 1.377(6) . ?
C37 C38 1.415(6) . ?
C38 C39 1.408(6) . ?
C39 C40 1.400(6) . ?
C40 C41 1.398(7) . ?
C40 C1_3 1.522(6) . ?
C41 C42 1.422(6) . ?
C42 H42 0.9400 . ?
C42 C43 1.372(7) . ?
C43 C44 1.464(7) . ?
C43 C51 1.471(6) . ?
C44 C45 1.482(7) . ?
C45 C46 1.376(8) . ?
C45 C50 1.391(7) . ?
C46 H46 0.9400 . ?
C46 C47 1.390(9) . ?
C47 C48 1.400(10) . ?
C48 C49 1.359(9) . ?
C49 H49 0.9400 . ?
C49 C50 1.395(7) . ?
C50 C51 1.469(8) . ?
C51 C52 1.370(7) . ?
C52 C53 1.443(10) . ?
C52 C54 1.438(7) . ?
C1_3 H1A_3 0.9800 . ?
C1_3 H1B_3 0.9800 . ?
C1_3 C2_3 1.506(7) . ?
C2_3 H2A_3 0.9800 . ?
C2_3 H2B_3 0.9800 . ?
C2_3 C3_3 1.513(7) . ?
C3_3 H3A_3 0.9800 . ?
C3_3 H3B_3 0.9800 . ?
C3_3 C4_3 1.478(8) . ?
C4_3 H4A_3 0.9800 . ?
C4_3 H4B_3 0.9800 . ?
C4_3 C5_3 1.511(8) . ?
C5_3 H5A_3 0.9800 . ?
C5_3 H5B_3 0.9800 . ?
C5_3 C6_3 1.497(9) . ?
C6_3 H6A_3 0.9800 . ?
C6_3 H6B_3 0.9800 . ?
C6_3 C7_3 1.508(9) . ?
C7_3 H7A_3 0.9800 . ?
C7_3 H7B_3 0.9800 . ?
C7_3 C8_3 1.502(9) . ?
C8_3 H8A_3 0.9800 . ?
C8_3 H8B_3 0.9800 . ?
C8_3 C9_3 1.501(10) . ?
C9_3 H9A_3 0.9700 . ?
C9_3 H9B_3 0.9700 . ?
C9_3 H9C_3 0.9700 . ?
C1_5 H1A_5 0.9800 . ?
C1_5 H1B_5 0.9800 . ?
C1_5 C2_5 1.482(9) . ?
C2_5 H2A_5 0.9800 . ?
C2_5 H2B_5 0.9800 . ?
C2_5 C3_5 1.504(9) . ?
C3_5 H3A_5 0.9800 . ?
C3_5 H3B_5 0.9800 . ?
C3_5 C4_5 1.518(9) . ?
C4_5 H4A_5 0.9800 . ?
C4_5 H4B_5 0.9800 . ?
C4_5 C5_5 1.506(9) . ?
C5_5 H5A_5 0.9800 . ?
C5_5 H5B_5 0.9800 . ?
C5_5 C6_5 1.506(10) . ?
C6_5 H6A_5 0.9800 . ?
C6_5 H6B_5 0.9800 . ?
C6_5 C7_5 1.501(10) . ?
C7_5 H7A_5 0.9800 . ?
C7_5 H7B_5 0.9800 . ?
C7_5 C8_5 1.513(10) . ?
C8_5 H8A_5 0.9800 . ?
C8_5 H8B_5 0.9800 . ?
C8_5 C9_5 1.507(10) . ?
C9_5 H9A_5 0.9700 . ?
C9_5 H9B_5 0.9700 . ?
C9_5 H9C_5 0.9700 . ?
C1_1 H1A_1 0.9800 . ?
C1_1 H1B_1 0.9800 . ?
C1_1 C2_1 1.529(5) . ?
C2_1 H2_1 0.9900 . ?
C2_1 C3_1 1.522(5) . ?
C2_1 C7_1 1.525(5) . ?
C3_1 H3A_1 0.9800 . ?
C3_1 H3B_1 0.9800 . ?
C3_1 C4_1 1.492(7) . ?
C4_1 H4A_1 0.9800 . ?
C4_1 H4B_1 0.9800 . ?
C4_1 C5_1 1.508(7) . ?
C5_1 H5A_1 0.9800 . ?
C5_1 H5B_1 0.9800 . ?
C5_1 C6_1 1.474(9) . ?
C6_1 H6A_1 0.9700 . ?
C6_1 H6B_1 0.9700 . ?
C6_1 H6C_1 0.9700 . ?
C7_1 H7A_1 0.9800 . ?
C7_1 H7B_1 0.9800 . ?
C7_1 C8_1 1.499(5) . ?
C8_1 H8A_1 0.9800 . ?
C8_1 H8B_1 0.9800 . ?
C8_1 C9_1 1.518(6) . ?
C9_1 H9A_1 0.9800 . ?
C9_1 H9B_1 0.9800 . ?
C9_1 C10_1 1.507(7) . ?
C10_1 H10A_1 0.9800 . ?
C10_1 H10B_1 0.9800 . ?
C10_1 C11_1 1.452(8) . ?
C11_1 H11A_1 0.9800 . ?
C11_1 H11B_1 0.9800 . ?
C11_1 C12_1 1.523(8) . ?
C12_1 H12A_1 0.9700 . ?
C12_1 H12B_1 0.9700 . ?
C12_1 H12C_1 0.9700 . ?
C1_2 H1A_2 0.9800 . ?
C1_2 H1B_2 0.9800 . ?
C1_2 C2_2 1.517(5) . ?
C2_2 H2_2 0.9900 . ?
C2_2 C3_2 1.498(6) . ?
C2_2 C7_2 1.558(5) . ?
C3_2 H3A_2 0.9800 . ?
C3_2 H3B_2 0.9800 . ?
C3_2 C4_2 1.453(8) . ?
C4_2 H4A_2 0.9800 . ?
C4_2 H4B_2 0.9800 . ?
C4_2 C5_2 1.527(8) . ?
C5_2 H5A_2 0.9800 . ?
C5_2 H5B_2 0.9800 . ?
C5_2 C6_2 1.512(9) . ?
C6_2 H6A_2 0.9694 . ?
C6_2 H6B_2 0.9704 . ?
C6_2 H6C_2 0.9700 . ?
C7_2 H7A_2 0.9800 . ?
C7_2 H7B_2 0.9800 . ?
C7_2 C8_2 1.491(7) . ?
C8_2 H8A_2 0.9800 . ?
C8_2 H8B_2 0.9800 . ?
C8_2 C9_2 1.486(7) . ?
C9_2 H9A_2 0.9800 . ?
C9_2 H9B_2 0.9800 . ?
C9_2 C10_2 1.483(8) . ?
C10_2 H10A_2 0.9800 . ?
C10_2 H10B_2 0.9800 . ?
C10_2 C11_2 1.508(9) . ?
C11_2 H11A_2 0.9800 . ?
C11_2 H11B_2 0.9800 . ?
C11_2 C12_2 1.498(9) . ?
C12_2 H12A_2 0.9702 . ?
C12_2 H12B_2 0.9696 . ?
C12_2 H12C_2 0.9700 . ?

loop_
_geom_torsion_atom_site_label_1
_geom_torsion_atom_site_label_2
_geom_torsion_atom_site_label_3
_geom_torsion_atom_site_label_4
_geom_torsion
_geom_torsion_site_symmetry_1
_geom_torsion_site_symmetry_2
_geom_torsion_site_symmetry_3
_geom_torsion_site_symmetry_4
_geom_torsion_publ_flag
Cl1 C2 C3 Cl2 0.2(8) . . . . ?
Cl1 C2 C3 C4 -179.5(5) . . . . ?
Cl2 C3 C4 C5 178.9(5) . . . . ?
Cl3 C47 C48 Cl4 2.5(9) . . . . ?
Cl3 C47 C48 C49 -178.1(5) . . . . ?
Cl4 C48 C49 C50 177.6(4) . . . . ?
S1 C14 C15 C16 -0.6(7) . . . . ?
S1 C14 C15 C1_5 -178.2(7) . . . . ?
S1 C17 C18 N3 2.9(10) . . . . ?
S1 C17 C18 C19 -178.1(4) . . . . ?
S2 C16 C17 S1 178.9(3) . . . . ?
S2 C16 C17 C18 0.7(6) . . . . ?
S2 C19 C20 C21 179.9(5) . . . . ?
S2 C19 C20 C35 -7.0(11) . . . . ?
S3 C36 C37 N4 175.1(3) . . . . ?
S3 C36 C37 C38 2.3(5) . . . . ?
S3 C39 C40 C41 177.3(4) . . . . ?
S3 C39 C40 C1_3 0.6(8) . . . . ?
S4 C38 C39 S3 -177.4(2) . . . . ?
S4 C38 C39 C40 -1.7(5) . . . . ?
S4 C41 C42 C43 -2.9(8) . . . . ?
O1 C6 C7 C8 -176.4(5) . . . . ?
O1 C6 C7 C13 4.7(9) . . . . ?
O2 C44 C45 C46 -4.2(9) . . . . ?
O2 C44 C45 C50 174.7(5) . . . . ?
N3 C18 C19 S2 179.5(3) . . . . ?
N3 C18 C19 C20 1.4(6) . . . . ?
N3 C21 C22 N4 -27.6(8) . . . . ?
N3 C21 C22 C23 160.9(5) . . . . ?
N3 C1_2 C2_2 C3_2 71.0(5) . . . . ?
N3 C1_2 C2_2 C7_2 -168.2(4) . . . . ?
N4 C22 C23 C24 -163.1(4) . . . . ?
N4 C22 C23 C36 1.5(5) . . . . ?
N4 C37 C38 S4 3.6(9) . . . . ?
N4 C37 C38 C39 -171.2(5) . . . . ?
N4 C1_1 C2_1 C3_1 -175.8(4) . . . . ?
N4 C1_1 C2_1 C7_1 60.5(5) . . . . ?
C1 C2 C3 Cl2 -178.4(5) . . . . ?
C1 C2 C3 C4 1.9(9) . . . . ?
C2 C1 C9 C5 0.1(8) . . . . ?
C2 C1 C9 C8 -178.0(5) . . . . ?
C2 C3 C4 C5 -1.4(9) . . . . ?
C3 C4 C5 C6 179.8(5) . . . . ?
C3 C4 C5 C9 0.3(9) . . . . ?
C4 C5 C6 O1 -1.2(9) . . . . ?
C4 C5 C6 C7 178.3(6) . . . . ?
C4 C5 C9 C1 0.4(8) . . . . ?
C4 C5 C9 C8 178.9(5) . . . . ?
C5 C6 C7 C8 4.2(6) . . . . ?
C5 C6 C7 C13 -174.7(5) . . . . ?
C6 C5 C9 C1 -179.2(5) . . . . ?
C6 C5 C9 C8 -0.7(6) . . . . ?
C6 C7 C8 C9 -4.7(6) . . . . ?
C6 C7 C8 C10 171.3(6) . . . . ?
C6 C7 C13 C14 -2.2(10) . . . . ?
C7 C8 C9 C1 -178.4(5) . . . . ?
C7 C8 C9 C5 3.4(6) . . . . ?
C7 C8 C10 C11 -176.8(5) . . . . ?
C7 C8 C10 C12 -3.1(11) . . . . ?
C7 C13 C14 S1 -3.9(10) . . . . ?
C7 C13 C14 C15 176.4(6) . . . . ?
C8 C7 C13 C14 179.1(6) . . . . ?
C9 C1 C2 Cl1 -179.8(4) . . . . ?
C9 C1 C2 C3 -1.2(9) . . . . ?
C9 C5 C6 O1 178.4(5) . . . . ?
C9 C5 C6 C7 -2.1(6) . . . . ?
C9 C8 C10 C11 -1.5(9) . . . . ?
C9 C8 C10 C12 172.2(7) . . . . ?
C10 C8 C9 C1 5.4(9) . . . . ?
C10 C8 C9 C5 -172.8(5) . . . . ?
C13 C7 C8 C9 174.3(5) . . . . ?
C13 C7 C8 C10 -9.8(9) . . . . ?
C13 C14 C15 C16 179.2(5) . . . . ?
C13 C14 C15 C1_5 1.6(11) . . . . ?
C14 S1 C17 C16 -1.6(4) . . . . ?
C14 S1 C17 C18 175.9(6) . . . . ?
C14 C15 C16 S2 -177.3(5) . . . . ?
C14 C15 C16 C17 -0.6(8) . . . . ?
C14 C15 C1_5 C2_5 -86.3(11) . . . . ?
C15 C16 C17 S1 1.6(6) . . . . ?
C15 C16 C17 C18 -176.6(5) . . . . ?
C15 C1_5 C2_5 C3_5 177.1(11) . . . . ?
C16 S2 C19 C18 0.2(4) . . . . ?
C16 S2 C19 C20 177.3(6) . . . . ?
C16 C15 C1_5 C2_5 96.4(11) . . . . ?
C16 C17 C18 N3 -179.6(5) . . . . ?
C16 C17 C18 C19 -0.6(6) . . . . ?
C17 S1 C14 C13 -178.6(5) . . . . ?
C17 S1 C14 C15 1.2(5) . . . . ?
C17 C18 C19 S2 0.2(6) . . . . ?
C17 C18 C19 C20 -177.8(4) . . . . ?
C18 N3 C21 C20 -2.8(5) . . . . ?
C18 N3 C21 C22 174.6(5) . . . . ?
C18 N3 C1_2 C2_2 48.0(6) . . . . ?
C18 C19 C20 C21 -3.0(5) . . . . ?
C18 C19 C20 C35 170.1(6) . . . . ?
C19 S2 C16 C15 176.2(6) . . . . ?
C19 S2 C16 C17 -0.5(4) . . . . ?
C19 C20 C21 N3 3.6(5) . . . . ?
C19 C20 C21 C22 -174.0(4) . . . . ?
C19 C20 C35 C24 -161.9(6) . . . . ?
C19 C20 C35 C33 17.1(10) . . . . ?
C20 C21 C22 N4 149.7(5) . . . . ?
C20 C21 C22 C23 -21.9(7) . . . . ?
C21 N3 C18 C17 179.9(5) . . . . ?
C21 N3 C18 C19 0.8(5) . . . . ?
C21 N3 C1_2 C2_2 -107.3(5) . . . . ?
C21 C20 C35 C24 10.4(7) . . . . ?
C21 C20 C35 C33 -170.6(5) . . . . ?
C21 C22 C23 C24 9.9(7) . . . . ?
C21 C22 C23 C36 174.5(4) . . . . ?
C22 N4 C37 C36 -0.8(5) . . . . ?
C22 N4 C37 C38 170.0(5) . . . . ?
C22 N4 C1_1 C2_1 -86.3(5) . . . . ?
C22 C23 C24 C25 -175.9(5) . . . . ?
C22 C23 C24 C35 12.2(7) . . . . ?
C22 C23 C36 S3 -172.5(5) . . . . ?
C22 C23 C36 C37 -2.0(5) . . . . ?
C23 C24 C25 C26 21.8(9) . . . . ?
C23 C24 C25 C27 -162.1(6) . . . . ?
C23 C24 C35 C20 -22.2(7) . . . . ?
C23 C24 C35 C33 158.8(5) . . . . ?
C23 C36 C37 N4 1.8(5) . . . . ?
C23 C36 C37 C38 -171.0(4) . . . . ?
C24 C23 C36 S3 -10.9(10) . . . . ?
C24 C23 C36 C37 159.7(5) . . . . ?
C24 C25 C27 C28 174.9(8) . . . . ?
C24 C25 C27 C32 -0.8(11) . . . . ?
C25 C24 C35 C20 165.5(5) . . . . ?
C25 C24 C35 C33 -13.6(8) . . . . ?
C25 C27 C28 C29 -176.0(10) . . . . ?
C25 C27 C32 C31 173.2(8) . . . . ?
C25 C27 C32 C33 -4.3(11) . . . . ?
C26 C25 C27 C28 -8.9(12) . . . . ?
C26 C25 C27 C32 175.4(7) . . . . ?
C27 C28 C29 C30 3.0(19) . . . . ?
C27 C32 C33 C34 174.3(7) . . . . ?
C27 C32 C33 C35 0.2(11) . . . . ?
C28 C27 C32 C31 -2.8(13) . . . . ?
C28 C27 C32 C33 179.7(8) . . . . ?
C28 C29 C30 C31 -3(2) . . . . ?
C29 C30 C31 C32 -0.4(18) . . . . ?
C30 C31 C32 C27 3.1(15) . . . . ?
C30 C31 C32 C33 -179.5(10) . . . . ?
C31 C32 C33 C34 -3.2(12) . . . . ?
C31 C32 C33 C35 -177.3(8) . . . . ?
C32 C27 C28 C29 -0.3(15) . . . . ?
C32 C33 C35 C20 -170.1(6) . . . . ?
C32 C33 C35 C24 8.9(10) . . . . ?
C34 C33 C35 C20 16.2(10) . . . . ?
C34 C33 C35 C24 -164.8(6) . . . . ?
C35 C20 C21 N3 -170.8(4) . . . . ?
C35 C20 C21 C22 11.5(7) . . . . ?
C35 C24 C25 C26 -166.2(5) . . . . ?
C35 C24 C25 C27 9.9(9) . . . . ?
C36 S3 C39 C38 2.1(4) . . . . ?
C36 S3 C39 C40 -172.5(5) . . . . ?
C36 C23 C24 C25 24.8(9) . . . . ?
C36 C23 C24 C35 -147.2(5) . . . . ?
C36 C37 C38 S4 174.0(4) . . . . ?
C36 C37 C38 C39 -0.7(6) . . . . ?
C37 N4 C22 C21 -172.5(4) . . . . ?
C37 N4 C22 C23 -0.5(5) . . . . ?
C37 N4 C1_1 C2_1 64.1(5) . . . . ?
C37 C38 C39 S3 -1.2(5) . . . . ?
C37 C38 C39 C40 174.5(4) . . . . ?
C38 S4 C41 C40 1.4(4) . . . . ?
C38 S4 C41 C42 180.0(4) . . . . ?
C38 C39 C40 C41 2.7(6) . . . . ?
C38 C39 C40 C1_3 -174.0(4) . . . . ?
C39 S3 C36 C23 167.9(6) . . . . ?
C39 S3 C36 C37 -2.5(4) . . . . ?
C39 C40 C41 S4 -2.5(6) . . . . ?
C39 C40 C41 C42 178.8(4) . . . . ?
C39 C40 C1_3 C2_3 -90.9(7) . . . . ?
C40 C41 C42 C43 175.6(5) . . . . ?
C40 C1_3 C2_3 C3_3 175.9(6) . . . . ?
C41 S4 C38 C37 -174.5(5) . . . . ?
C41 S4 C38 C39 0.2(4) . . . . ?
C41 C40 C1_3 C2_3 92.8(7) . . . . ?
C41 C42 C43 C44 -3.7(9) . . . . ?
C41 C42 C43 C51 178.8(5) . . . . ?
C42 C43 C44 O2 7.1(9) . . . . ?
C42 C43 C44 C45 -175.5(5) . . . . ?
C42 C43 C51 C50 176.7(5) . . . . ?
C42 C43 C51 C52 -4.6(8) . . . . ?
C43 C44 C45 C46 178.2(5) . . . . ?
C43 C44 C45 C50 -2.8(6) . . . . ?
C43 C51 C52 C53 0.1(9) . . . . ?
C43 C51 C52 C54 -178.6(5) . . . . ?
C44 C43 C51 C50 -1.2(5) . . . . ?
C44 C43 C51 C52 177.6(5) . . . . ?
C44 C45 C46 C47 177.4(5) . . . . ?
C44 C45 C50 C49 -177.5(5) . . . . ?
C44 C45 C50 C51 2.1(6) . . . . ?
C45 C46 C47 Cl3 179.7(5) . . . . ?
C45 C46 C47 C48 -0.3(9) . . . . ?
C45 C50 C51 C43 -0.6(6) . . . . ?
C45 C50 C51 C52 -179.4(5) . . . . ?
C46 C45 C50 C49 1.5(8) . . . . ?
C46 C45 C50 C51 -178.9(5) . . . . ?
C46 C47 C48 Cl4 -177.5(5) . . . . ?
C46 C47 C48 C49 1.9(10) . . . . ?
C47 C48 C49 C50 -1.8(10) . . . . ?
C48 C49 C50 C45 0.2(8) . . . . ?
C48 C49 C50 C51 -179.3(6) . . . . ?
C49 C50 C51 C43 178.9(5) . . . . ?
C49 C50 C51 C52 0.2(9) . . . . ?
C50 C45 C46 C47 -1.4(9) . . . . ?
C50 C51 C52 C53 178.6(5) . . . . ?
C50 C51 C52 C54 -0.1(8) . . . . ?
C51 C43 C44 O2 -175.1(5) . . . . ?
C51 C43 C44 C45 2.4(5) . . . . ?
C1_3 C40 C41 S4 174.1(4) . . . . ?
C1_3 C40 C41 C42 -4.6(8) . . . . ?
C1_3 C2_3 C3_3 C4_3 172.0(9) . . . . ?
C2_3 C3_3 C4_3 C5_3 -173.1(9) . . . . ?
C3_3 C4_3 C5_3 C6_3 -64.0(19) . . . . ?
C4_3 C5_3 C6_3 C7_3 177.1(16) . . . . ?
C5_3 C6_3 C7_3 C8_3 166.0(17) . . . . ?
C6_3 C7_3 C8_3 C9_3 76(3) . . . . ?
C1_5 C15 C16 S2 0.3(11) . . . . ?
C1_5 C15 C16 C17 177.1(7) . . . . ?
C1_5 C2_5 C3_5 C4_5 179.2(12) . . . . ?
C2_5 C3_5 C4_5 C5_5 -57.6(19) . . . . ?
C3_5 C4_5 C5_5 C6_5 -145.4(19) . . . . ?
C4_5 C5_5 C6_5 C7_5 147.5(19) . . . . ?
C5_5 C6_5 C7_5 C8_5 -55(3) . . . . ?
C6_5 C7_5 C8_5 C9_5 -126(3) . . . . ?
C1_1 N4 C22 C21 -18.7(7) . . . . ?
C1_1 N4 C22 C23 153.4(4) . . . . ?
C1_1 N4 C37 C36 -156.7(4) . . . . ?
C1_1 N4 C37 C38 14.1(7) . . . . ?
C1_1 C2_1 C3_1 C4_1 56.3(7) . . . . ?
C1_1 C2_1 C7_1 C8_1 -95.0(5) . . . . ?
C2_1 C3_1 C4_1 C5_1 170.9(8) . . . . ?
C2_1 C7_1 C8_1 C9_1 175.4(4) . . . . ?
C3_1 C2_1 C7_1 C8_1 142.5(5) . . . . ?
C3_1 C4_1 C5_1 C6_1 -163.6(13) . . . . ?
C7_1 C2_1 C3_1 C4_1 -179.7(6) . . . . ?
C7_1 C8_1 C9_1 C10_1 179.9(6) . . . . ?
C8_1 C9_1 C10_1 C11_1 178.2(8) . . . . ?
C9_1 C10_1 C11_1 C12_1 179.7(10) . . . . ?
C1_2 N3 C18 C17 20.4(8) . . . . ?
C1_2 N3 C18 C19 -158.7(4) . . . . ?
C1_2 N3 C21 C20 156.1(4) . . . . ?
C1_2 N3 C21 C22 -26.5(7) . . . . ?
C1_2 C2_2 C3_2 C4_2 -77.6(9) . . . . ?
C1_2 C2_2 C7_2 C8_2 67.8(5) . . . . ?
C2_2 C3_2 C4_2 C5_2 -177.1(8) . . . . ?
C2_2 C7_2 C8_2 C9_2 -165.6(6) . . . . ?
C3_2 C2_2 C7_2 C8_2 -169.2(5) . . . . ?
C3_2 C4_2 C5_2 C6_2 -127.3(15) . . . . ?
C7_2 C2_2 C3_2 C4_2 162.5(7) . . . . ?
C7_2 C8_2 C9_2 C10_2 78.3(13) . . . . ?
C8_2 C9_2 C10_2 C11_2 170.6(11) . . . . ?
C9_2 C10_2 C11_2 C12_2 -169.2(15) . . . . ?

loop_
_smtbx_masks_void_nr
_smtbx_masks_void_average_x
_smtbx_masks_void_average_y
_smtbx_masks_void_average_z
_smtbx_masks_void_volume
_smtbx_masks_void_count_electrons
_smtbx_masks_void_content
1 -0.568 0.000 0.000 734.8 183.4 '2 CHCl3,4 CH3OH'
2 -0.124 0.041 0.371 12.2 0.7 ?
3 0.124 0.959 0.629 12.2 0.7 ?
4 0.500 1.000 0.500 65.0 5.8 ?
